data_7120198
loop_
_publ_author_name
'Kim, Junyoung'
'Jeon, Hae-Geun'
'Kang, Philjae'
'Jeong, Kyu-Sung'

_publ_section_title
;
 Stereospecific control of the helical orientation of
 indolocarbazole--pyridine hybrid foldamers by rational modification of
 terminal chiral appendages
;
_journal_name_full 'Chem. Commun.'
_journal_paper_doi 10.1039/C7CC03552G
_journal_year 2017
_chemical_formula_moiety 'C175 H149 N13 O4, 4(H2 O)'
_chemical_formula_sum 'C175 H157 N13 O8'
_chemical_formula_weight 2570.13
_chemical_name_systematic 'methoxy naphthyl IP heptamer'
_space_group_crystal_system triclinic
_space_group_IT_number 2
_space_group_name_Hall '-P 1'
_space_group_name_H-M_alt 'P -1'
_symmetry_space_group_name_Hall '-P 1'
_symmetry_space_group_name_H-M 'P -1'
_atom_sites_solution_hydrogens mixed
_atom_sites_solution_primary dual
_audit_block_doi 10.5517/ccdc.csd.cc1nsdf8
_audit_creation_date 2016-11-21
_audit_creation_method
;
Olex2 1.2
(compiled 2016.11.07 svn.r3352 for OlexSys, GUI svn.r5261)
;
_audit_update_record
;
2017-04-07 deposited with the CCDC.
2017-05-24 downloaded from the CCDC.
;
_cell_angle_alpha 76.253(3)
_cell_angle_beta 73.468(3)
_cell_angle_gamma 68.847(3)
_cell_formula_units_Z 2
_cell_length_a 18.4463(12)
_cell_length_b 18.6186(12)
_cell_length_c 27.4771(17)
_cell_measurement_reflns_used 9543
_cell_measurement_temperature 100
_cell_measurement_theta_max 26.04
_cell_measurement_theta_min 2.23
_cell_volume 8340.5(9)
_computing_cell_refinement 'SAINT v8.37A (Bruker, 2015)'
_computing_data_reduction 'SAINT v8.37A (Bruker, 2015)'
_computing_molecular_graphics 'Olex2 (Dolomanov et al., 2009)'
_computing_publication_material 'Olex2 (Dolomanov et al., 2009)'
_computing_structure_refinement 'ShelXL (Sheldrick, 2015)'
_computing_structure_solution 'ShelXT (Sheldrick, 2015)'
_diffrn_ambient_temperature 100
_diffrn_measured_fraction_theta_full 1.000
_diffrn_measured_fraction_theta_max 0.990
_diffrn_measurement_device_type 'Bruker APEX-II CCD'
_diffrn_measurement_method '\f and \w scans'
_diffrn_radiation_type MoK\a
_diffrn_radiation_wavelength 0.71073
_diffrn_reflns_av_R_equivalents 0.0885
_diffrn_reflns_av_unetI/netI 0.0483
_diffrn_reflns_Laue_measured_fraction_full 1.000
_diffrn_reflns_Laue_measured_fraction_max 0.990
_diffrn_reflns_limit_h_max 22
_diffrn_reflns_limit_h_min -22
_diffrn_reflns_limit_k_max 23
_diffrn_reflns_limit_k_min -23
_diffrn_reflns_limit_l_max 34
_diffrn_reflns_limit_l_min -33
_diffrn_reflns_number 272525
_diffrn_reflns_point_group_measured_fraction_full 1.000
_diffrn_reflns_point_group_measured_fraction_max 0.990
_diffrn_reflns_theta_full 25.242
_diffrn_reflns_theta_max 26.196
_diffrn_reflns_theta_min 2.064
_diffrn_standards_number 0
_exptl_absorpt_coefficient_mu 0.063
_exptl_absorpt_correction_T_max 0.7453
_exptl_absorpt_correction_T_min 0.6940
_exptl_absorpt_correction_type multi-scan
_exptl_absorpt_process_details
;
SADABS-2016/2 (Bruker,2016/2) was used for absorption correction.
wR2(int) was 0.0733 before and 0.0677 after correction.
The Ratio of minimum to maximum transmission is 0.9312.
The \l/2 correction factor is Not present.
;
_exptl_crystal_colour 'clear light yellow'
_exptl_crystal_colour_lustre clear
_exptl_crystal_colour_modifier light
_exptl_crystal_colour_primary yellow
_exptl_crystal_density_diffrn 1.023
_exptl_crystal_density_method 'not measured'
_exptl_crystal_description block
_exptl_crystal_F_000 2724
_exptl_crystal_recrystallization_method 'Vapour deposition'
_exptl_crystal_size_max 0.34
_exptl_crystal_size_mid 0.19
_exptl_crystal_size_min 0.12
_refine_diff_density_max 0.439
_refine_diff_density_min -0.266
_refine_diff_density_rms 0.048
_refine_ls_extinction_method none
_refine_ls_goodness_of_fit_ref 1.199
_refine_ls_hydrogen_treatment constr
_refine_ls_matrix_type full
_refine_ls_number_parameters 1805
_refine_ls_number_reflns 33145
_refine_ls_number_restraints 0
_refine_ls_restrained_S_all 1.199
_refine_ls_R_factor_all 0.0949
_refine_ls_R_factor_gt 0.0618
_refine_ls_shift/su_max 0.000
_refine_ls_shift/su_mean 0.000
_refine_ls_structure_factor_coef Fsqd
_refine_ls_weighting_details 'w=1/[\s^2^(Fo^2^)+(0.1000P)^2^] where P=(Fo^2^+2Fc^2^)/3'
_refine_ls_weighting_scheme calc
_refine_ls_wR_factor_gt 0.1711
_refine_ls_wR_factor_ref 0.1867
_reflns_Friedel_coverage 0.000
_reflns_number_gt 22703
_reflns_number_total 33145
_reflns_threshold_expression 'I > 2\s(I)'
_cod_data_source_file c7cc03552g2.cif
_cod_data_source_block methoxy_naphthyl_heptamer
_cod_depositor_comments
;
The following automatic conversions were performed:

'_exptl_absorpt_correction_type' value 'Multi-scans' was replaced
with the value 'multi-scan' as specified in the replacement file
'src/cod-tools/trunk/data/replacement-values/replacement_values.lst'.

Automatic conversion script
Id: cif_fix_values 5376 2017-05-30 11:51:03Z andrius 
;
_cod_database_code 7120198
_shelx_space_group_comment
;
The symmetry employed for this shelxl refinement is uniquely defined
by the following loop, which should always be used as a source of
symmetry information in preference to the above space-group names.
They are only intended as comments.
;
_shelx_estimated_absorpt_t_max 0.992
_shelx_estimated_absorpt_t_min 0.979
_olex2_refinement_description
;
1. Fixed Uiso
 At 1.2 times of:
  All C(H) groups, All N(H) groups
 At 1.5 times of:
  All C(H,H,H) groups, All O(H,H) groups
2.a Free rotating group:
 O193(H19J,H19K), O194(H19L,H19M), O195(H19N,H19O), O196(H19P,H19Q)
2.b Ternary CH refined with riding coordinates:
 C126(H126), C149(H149)
2.c Aromatic/amide H refined with riding coordinates:
 N3(H3), N6(H6), N23(H23), N26(H26), N43(H43), N46(H46), N63(H63), N66(H66),
 N125(H125), N148(H148), C9(H9), C11(H11), C14(H14), C15(H15), C18(H18),
 C20(H20), C29(H29), C31(H31), C34(H34), C35(H35), C38(H38), C40(H40), C49(H49),
  C51(H51), C54(H54), C55(H55), C58(H58), C60(H60), C69(H69), C71(H71),
 C74(H74), C75(H75), C78(H78), C80(H80), C84(H84), C85(H85), C86(H86), C90(H90),
  C91(H91), C92(H92), C96(H96), C97(H97), C98(H98), C116(H116), C121(H121),
 C122(H122), C128(H128), C129(H129), C130(H130), C132(H132), C133(H133),
 C134(H134), C135(H135), C139(H139), C144(H144), C145(H145), C151(H151),
 C152(H152), C153(H153), C155(H155), C156(H156), C157(H157), C158(H158)
2.d Idealised Me refined as rotating group:
 C120(H12A,H12B,H12C), C137(H13A,H13B,H13C), C143(H14A,H14B,H14C), C160(H16A,
 H16B,H16C), C162(H16D,H16E,H16F), C163(H16G,H16H,H16I), C164(H16J,H16K,H16L),
 C166(H16M,H16N,H16O), C167(H16P,H16Q,H16R), C168(H16S,H16T,H16U), C170(H17A,
 H17B,H17C), C171(H17D,H17E,H17F), C172(H17G,H17H,H17I), C174(H17J,H17K,H17L),
 C175(H17M,H17N,H17O), C176(H17P,H17Q,H17R), C178(H17S,H17T,H17U), C179(H17V,
 H17W,H17X), C180(H18A,H18B,H18C), C182(H18D,H18E,H18F), C183(H18G,H18H,H18I),
 C184(H18J,H18K,H18L), C186(H18M,H18N,H18O), C187(H18P,H18Q,H18R), C188(H18S,
 H18T,H18U), C190(H19A,H19B,H19C), C191(H19D,H19E,H19F), C192(H19G,H19H,H19I)
;
_shelx_shelxl_version_number 2016/6
_olex2_submission_special_instructions 'No special instructions were received'

loop_
_space_group_symop_operation_xyz
'x, y, z'
'-x, -y, -z'

loop_
_atom_site_label
_atom_site_type_symbol
_atom_site_fract_x
_atom_site_fract_y
_atom_site_fract_z
_atom_site_U_iso_or_equiv
_atom_site_adp_type
_atom_site_occupancy
_atom_site_site_symmetry_order
_atom_site_calc_flag
_atom_site_refinement_flags_posn
O119 O -0.09461(8) 0.66126(8) 0.40782(5) 0.0242(3) Uani 1 1 d .
O124 O 0.14111(8) 0.60262(8) 0.41970(6) 0.0258(3) Uani 1 1 d .
O142 O 0.27786(9) 0.59763(10) 0.01485(6) 0.0392(4) Uani 1 1 d .
O147 O 0.36855(10) 0.37175(10) 0.08884(7) 0.0441(4) Uani 1 1 d .
N3 N 0.30541(9) 0.30355(9) 0.45080(6) 0.0202(4) Uani 1 1 d .
H3 H 0.277062 0.347324 0.435239 0.024 Uiso 1 1 calc R
N6 N 0.42413(9) 0.40908(9) 0.41734(6) 0.0219(4) Uani 1 1 d .
H6 H 0.385198 0.438440 0.401905 0.026 Uiso 1 1 calc R
N23 N 0.08968(10) 0.52371(9) 0.29470(6) 0.0240(4) Uani 1 1 d .
H23 H 0.139043 0.512384 0.297587 0.029 Uiso 1 1 calc R
N26 N 0.14368(10) 0.33922(10) 0.32822(6) 0.0257(4) Uani 1 1 d .
H26 H 0.185681 0.351622 0.327648 0.031 Uiso 1 1 calc R
N43 N 0.37412(11) 0.53460(11) 0.20048(7) 0.0352(5) Uani 1 1 d .
H43 H 0.364566 0.489875 0.212244 0.042 Uiso 1 1 calc R
N46 N 0.21624(11) 0.55773(12) 0.16723(7) 0.0352(5) Uani 1 1 d .
H46 H 0.229490 0.509549 0.183315 0.042 Uiso 1 1 calc R
N63 N 0.53695(11) 0.18785(11) 0.21139(7) 0.0310(4) Uani 1 1 d .
H63 H 0.502565 0.225444 0.195521 0.037 Uiso 1 1 calc R
N66 N 0.62523(10) 0.31537(10) 0.16162(7) 0.0289(4) Uani 1 1 d .
H66 H 0.579610 0.336112 0.151836 0.035 Uiso 1 1 calc R
N82 N 0.30563(10) 0.64838(10) 0.30545(6) 0.0244(4) Uani 1 1 d .
N88 N 0.41385(10) 0.28360(10) 0.32299(7) 0.0279(4) Uani 1 1 d .
N94 N 0.22007(11) 0.29886(12) 0.20470(7) 0.0324(4) Uani 1 1 d .
N125 N 0.03796(9) 0.69957(9) 0.39565(6) 0.0205(4) Uani 1 1 d .
H125 H -0.010210 0.714621 0.389784 0.025 Uiso 1 1 calc R
N148 N 0.27558(11) 0.45078(12) 0.04589(7) 0.0359(5) Uani 1 1 d .
H148 H 0.256409 0.497191 0.028748 0.043 Uiso 1 1 calc R
C1 C 0.20806(11) 0.22791(11) 0.47877(7) 0.0199(4) Uani 1 1 d .
C2 C 0.28116(11) 0.23848(11) 0.47311(8) 0.0202(4) Uani 1 1 d .
C4 C 0.38193(11) 0.28795(11) 0.45715(8) 0.0209(4) Uani 1 1 d .
C5 C 0.43183(11) 0.33442(11) 0.44379(8) 0.0211(4) Uani 1 1 d .
C7 C 0.48789(11) 0.42959(12) 0.41933(8) 0.0227(4) Uani 1 1 d .
C8 C 0.50635(12) 0.49927(12) 0.39949(8) 0.0249(5) Uani 1 1 d .
C9 C 0.57182(12) 0.50624(12) 0.41202(8) 0.0273(5) Uani 1 1 d .
H9 H 0.584398 0.553428 0.399464 0.033 Uiso 1 1 calc R
C10 C 0.61987(12) 0.44649(13) 0.44240(8) 0.0276(5) Uani 1 1 d .
C11 C 0.60282(12) 0.37647(13) 0.45845(9) 0.0285(5) Uani 1 1 d .
H11 H 0.635911 0.334233 0.477421 0.034 Uiso 1 1 calc R
C12 C 0.53797(12) 0.36742(12) 0.44711(8) 0.0253(5) Uani 1 1 d .
C13 C 0.50316(11) 0.30515(12) 0.46143(8) 0.0248(5) Uani 1 1 d .
C14 C 0.52794(12) 0.22906(12) 0.48778(9) 0.0291(5) Uani 1 1 d .
H14 H 0.577462 0.209927 0.497952 0.035 Uiso 1 1 calc R
C15 C 0.48068(12) 0.18253(12) 0.49878(8) 0.0273(5) Uani 1 1 d .
H15 H 0.497537 0.130663 0.515977 0.033 Uiso 1 1 calc R
C16 C 0.40689(12) 0.21238(12) 0.48433(8) 0.0235(4) Uani 1 1 d .
C17 C 0.34293(11) 0.18039(11) 0.49402(8) 0.0216(4) Uani 1 1 d .
C18 C 0.33089(12) 0.10947(11) 0.51986(8) 0.0239(4) Uani 1 1 d .
H18 H 0.372041 0.070054 0.534265 0.029 Uiso 1 1 calc R
C19 C 0.25966(12) 0.09628(11) 0.52459(8) 0.0226(4) Uani 1 1 d .
C20 C 0.19930(12) 0.15592(11) 0.50364(8) 0.0218(4) Uani 1 1 d .
H20 H 0.150626 0.146909 0.506510 0.026 Uiso 1 1 calc R
C21 C 0.05400(12) 0.66892(12) 0.26886(8) 0.0235(4) Uani 1 1 d .
C22 C 0.03976(12) 0.59697(11) 0.28095(7) 0.0221(4) Uani 1 1 d .
C24 C 0.04865(12) 0.47098(12) 0.30320(7) 0.0234(4) Uani 1 1 d .
C25 C 0.07234(12) 0.39003(12) 0.31766(7) 0.0238(4) Uani 1 1 d .
C27 C 0.13695(13) 0.26506(12) 0.33989(8) 0.0262(5) Uani 1 1 d .
C28 C 0.19417(13) 0.19406(12) 0.35346(8) 0.0285(5) Uani 1 1 d .
C29 C 0.17287(14) 0.12675(12) 0.36087(8) 0.0307(5) Uani 1 1 d .
H29 H 0.210209 0.077986 0.370166 0.037 Uiso 1 1 calc R
C30 C 0.10040(13) 0.12727(13) 0.35541(8) 0.0301(5) Uani 1 1 d .
C31 C 0.04458(13) 0.19857(12) 0.34275(8) 0.0283(5) Uani 1 1 d .
H31 H -0.005654 0.200156 0.339034 0.034 Uiso 1 1 calc R
C32 C 0.06242(13) 0.26792(12) 0.33550(8) 0.0265(5) Uani 1 1 d .
C33 C 0.01934(13) 0.34952(12) 0.32195(8) 0.0267(5) Uani 1 1 d .
C34 C -0.05769(13) 0.38927(13) 0.31294(8) 0.0290(5) Uani 1 1 d .
H34 H -0.093253 0.361190 0.316304 0.035 Uiso 1 1 calc R
C35 C -0.08108(13) 0.46830(12) 0.29937(8) 0.0281(5) Uani 1 1 d .
H35 H -0.133039 0.495290 0.293295 0.034 Uiso 1 1 calc R
C36 C -0.02832(12) 0.50991(12) 0.29436(8) 0.0244(4) Uani 1 1 d .
C37 C -0.03377(12) 0.59161(12) 0.28009(7) 0.0228(4) Uani 1 1 d .
C38 C -0.09527(12) 0.65929(12) 0.26789(8) 0.0243(4) Uani 1 1 d .
H38 H -0.145141 0.655708 0.267409 0.029 Uiso 1 1 calc R
C39 C -0.08323(12) 0.73168(12) 0.25648(8) 0.0250(5) Uani 1 1 d .
C40 C -0.00866(12) 0.73467(12) 0.25684(8) 0.0258(5) Uani 1 1 d .
H40 H -0.000265 0.783998 0.248463 0.031 Uiso 1 1 calc R
C41 C 0.49711(13) 0.50592(13) 0.23324(8) 0.0327(5) Uani 1 1 d .
C42 C 0.43718(14) 0.55286(14) 0.20641(9) 0.0357(6) Uani 1 1 d .
C44 C 0.32902(14) 0.59827(14) 0.17308(8) 0.0337(5) Uani 1 1 d .
C45 C 0.25781(14) 0.60930(14) 0.15836(8) 0.0354(6) Uani 1 1 d .
C47 C 0.15041(15) 0.59480(14) 0.14654(8) 0.0363(6) Uani 1 1 d .
C48 C 0.09225(14) 0.56430(15) 0.14541(9) 0.0372(6) Uani 1 1 d .
C49 C 0.03156(16) 0.61259(16) 0.12053(9) 0.0447(6) Uani 1 1 d .
H49 H -0.009168 0.593296 0.119692 0.054 Uiso 1 1 calc R
C50 C 0.02877(16) 0.68943(16) 0.09652(9) 0.0458(7) Uani 1 1 d .
C51 C 0.08730(16) 0.71780(16) 0.09915(9) 0.0440(6) Uani 1 1 d .
H51 H 0.085451 0.769640 0.083730 0.053 Uiso 1 1 calc R
C52 C 0.14922(15) 0.67156(15) 0.12411(9) 0.0413(6) Uani 1 1 d .
C53 C 0.21929(15) 0.68072(15) 0.13212(9) 0.0408(6) Uani 1 1 d .
C54 C 0.25377(16) 0.74210(15) 0.11986(9) 0.0440(6) Uani 1 1 d .
H54 H 0.228377 0.790891 0.101772 0.053 Uiso 1 1 calc R
C55 C 0.32247(16) 0.73158(15) 0.13377(9) 0.0430(6) Uani 1 1 d .
H55 H 0.344398 0.773110 0.125330 0.052 Uiso 1 1 calc R
C56 C 0.36187(15) 0.65901(14) 0.16082(9) 0.0376(6) Uani 1 1 d .
C57 C 0.43178(15) 0.62911(14) 0.18246(9) 0.0373(6) Uani 1 1 d .
C58 C 0.48913(15) 0.66010(15) 0.18543(9) 0.0407(6) Uani 1 1 d .
H58 H 0.486163 0.712071 0.169696 0.049 Uiso 1 1 calc R
C59 C 0.55006(15) 0.61661(15) 0.21082(9) 0.0406(6) Uani 1 1 d .
C60 C 0.55358(15) 0.53964(14) 0.23400(9) 0.0382(6) Uani 1 1 d .
H60 H 0.595831 0.509381 0.250811 0.046 Uiso 1 1 calc R
C61 C 0.45755(13) 0.09658(14) 0.25252(8) 0.0317(5) Uani 1 1 d .
C62 C 0.52602(13) 0.11961(13) 0.24014(8) 0.0313(5) Uani 1 1 d .
C64 C 0.61239(13) 0.18612(13) 0.21218(8) 0.0311(5) Uani 1 1 d .
C65 C 0.65022(13) 0.24326(13) 0.19076(8) 0.0301(5) Uani 1 1 d .
C67 C 0.68479(13) 0.34906(13) 0.15060(8) 0.0290(5) Uani 1 1 d .
C68 C 0.68704(13) 0.42138(13) 0.12181(8) 0.0294(5) Uani 1 1 d .
C69 C 0.75682(13) 0.44023(14) 0.11487(9) 0.0340(5) Uani 1 1 d .
H69 H 0.760465 0.488352 0.094597 0.041 Uiso 1 1 calc R
C70 C 0.82145(14) 0.39114(15) 0.13654(9) 0.0387(6) Uani 1 1 d .
C71 C 0.81610(14) 0.32038(15) 0.16554(10) 0.0420(6) Uani 1 1 d .
H71 H 0.858874 0.286706 0.180973 0.050 Uiso 1 1 calc R
C72 C 0.74895(13) 0.29793(14) 0.17237(9) 0.0347(5) Uani 1 1 d .
C73 C 0.72677(13) 0.22898(14) 0.19874(9) 0.0363(6) Uani 1 1 d .
C74 C 0.76459(14) 0.15958(14) 0.22773(11) 0.0434(6) Uani 1 1 d .
H74 H 0.815813 0.151423 0.233081 0.052 Uiso 1 1 calc R
C75 C 0.72762(14) 0.10291(14) 0.24857(10) 0.0392(6) Uani 1 1 d .
H75 H 0.753295 0.055574 0.267889 0.047 Uiso 1 1 calc R
C76 C 0.65082(13) 0.11669(13) 0.24059(9) 0.0325(5) Uani 1 1 d .
C77 C 0.59411(13) 0.07340(13) 0.25916(8) 0.0305(5) Uani 1 1 d .
C78 C 0.59443(13) 0.00302(13) 0.29146(9) 0.0321(5) Uani 1 1 d .
H78 H 0.640475 -0.028192 0.304375 0.039 Uiso 1 1 calc R
C79 C 0.52726(14) -0.02168(13) 0.30485(8) 0.0326(5) Uani 1 1 d .
C80 C 0.46117(14) 0.02523(14) 0.28466(8) 0.0349(5) Uani 1 1 d .
H80 H 0.415993 0.007804 0.293203 0.042 Uiso 1 1 calc R
C81 C 0.36586(12) 0.66749(12) 0.31162(8) 0.0250(5) Uani 1 1 d .
C83 C 0.25499(12) 0.70220(12) 0.27789(8) 0.0245(5) Uani 1 1 d .
C84 C 0.26300(13) 0.77525(13) 0.25562(8) 0.0307(5) Uani 1 1 d .
H84 H 0.226282 0.811704 0.236310 0.037 Uiso 1 1 calc R
C85 C 0.32586(13) 0.79352(13) 0.26230(9) 0.0310(5) Uani 1 1 d .
H85 H 0.332728 0.842891 0.247600 0.037 Uiso 1 1 calc R
C86 C 0.37805(13) 0.73942(12) 0.29041(9) 0.0299(5) Uani 1 1 d .
H86 H 0.421538 0.750689 0.295318 0.036 Uiso 1 1 calc R
C87 C 0.40695(13) 0.21429(12) 0.34856(8) 0.0290(5) Uani 1 1 d .
C89 C 0.48434(13) 0.29527(13) 0.31329(8) 0.0311(5) Uani 1 1 d .
C90 C 0.55067(14) 0.23817(14) 0.32940(9) 0.0371(6) Uani 1 1 d .
H90 H 0.600741 0.246886 0.321185 0.045 Uiso 1 1 calc R
C91 C 0.54097(15) 0.16896(14) 0.35754(9) 0.0404(6) Uani 1 1 d .
H91 H 0.584313 0.130268 0.370194 0.048 Uiso 1 1 calc R
C92 C 0.46993(14) 0.15548(14) 0.36738(9) 0.0350(5) Uani 1 1 d .
H92 H 0.463214 0.107682 0.386429 0.042 Uiso 1 1 calc R
C93 C 0.14394(14) 0.33350(14) 0.19887(8) 0.0343(5) Uani 1 1 d .
C95 C 0.24502(14) 0.22081(14) 0.21674(8) 0.0332(5) Uani 1 1 d .
C96 C 0.19622(14) 0.17557(15) 0.22237(9) 0.0384(6) Uani 1 1 d .
H96 H 0.216508 0.120402 0.229571 0.046 Uiso 1 1 calc R
C97 C 0.11906(15) 0.21117(16) 0.21746(9) 0.0414(6) Uani 1 1 d .
H97 H 0.084817 0.181260 0.221821 0.050 Uiso 1 1 calc R
C98 C 0.09175(14) 0.29160(15) 0.20601(9) 0.0367(6) Uani 1 1 d .
H98 H 0.038095 0.317821 0.203074 0.044 Uiso 1 1 calc R
C99 C 0.09429(11) 0.35229(11) 0.45191(8) 0.0211(4) Uani 1 1 d .
C100 C 0.14473(11) 0.29240(11) 0.46240(8) 0.0217(4) Uani 1 1 d .
C101 C 0.45841(12) 0.56081(12) 0.36874(8) 0.0257(5) Uani 1 1 d .
C102 C 0.41703(12) 0.60986(12) 0.34246(8) 0.0263(5) Uani 1 1 d .
C103 C 0.18834(12) 0.68351(12) 0.27345(8) 0.0255(5) Uani 1 1 d .
C104 C 0.12793(12) 0.67558(12) 0.27063(8) 0.0252(5) Uani 1 1 d .
C105 C 0.26954(14) 0.19497(12) 0.35570(8) 0.0293(5) Uani 1 1 d .
C106 C 0.33188(13) 0.20343(12) 0.35460(8) 0.0294(5) Uani 1 1 d .
C107 C 0.49020(13) 0.36903(14) 0.28432(9) 0.0313(5) Uani 1 1 d .
C108 C 0.49593(13) 0.43112(13) 0.26038(8) 0.0299(5) Uani 1 1 d .
C109 C 0.10140(14) 0.48440(16) 0.16669(9) 0.0369(6) Uani 1 1 d .
C110 C 0.12047(14) 0.41551(16) 0.18326(8) 0.0361(6) Uani 1 1 d .
C111 C 0.32463(15) 0.18313(15) 0.22469(9) 0.0365(6) Uani 1 1 d .
C112 C 0.38704(15) 0.14381(14) 0.23617(9) 0.0349(5) Uani 1 1 d .
C113 C 0.62038(14) 0.46980(13) 0.09998(8) 0.0298(5) Uani 1 1 d .
C114 C 0.56109(13) 0.50216(13) 0.08324(8) 0.0290(5) Uani 1 1 d .
C115 C 0.04184(11) 0.42939(11) 0.44040(7) 0.0191(4) Uani 1 1 d .
C116 C 0.07307(11) 0.49014(11) 0.43165(7) 0.0194(4) Uani 1 1 d .
H116 H 0.126902 0.478148 0.433552 0.023 Uiso 1 1 calc R
C117 C 0.02888(11) 0.56755(11) 0.42024(7) 0.0184(4) Uani 1 1 d .
C118 C -0.05108(11) 0.58458(11) 0.41840(7) 0.0197(4) Uani 1 1 d .
C120 C -0.17826(12) 0.68064(13) 0.41202(9) 0.0295(5) Uani 1 1 d .
H12A H -0.187198 0.660568 0.385079 0.044 Uiso 1 1 calc GR
H12B H -0.202579 0.737382 0.408102 0.044 Uiso 1 1 calc GR
H12C H -0.202374 0.657257 0.445770 0.044 Uiso 1 1 calc GR
C121 C -0.08328(12) 0.52417(11) 0.42738(8) 0.0233(4) Uani 1 1 d .
H121 H -0.137298 0.535856 0.426015 0.028 Uiso 1 1 calc R
C122 C -0.03722(12) 0.44699(11) 0.43833(8) 0.0230(4) Uani 1 1 d .
H122 H -0.059811 0.406343 0.444381 0.028 Uiso 1 1 calc R
C123 C 0.07306(11) 0.62489(11) 0.41188(7) 0.0200(4) Uani 1 1 d .
C126 C 0.07930(12) 0.75654(11) 0.38757(8) 0.0206(4) Uani 1 1 d .
H126 H 0.134566 0.735100 0.367185 0.025 Uiso 1 1 calc R
C127 C 0.08542(11) 0.77075(10) 0.43827(8) 0.0200(4) Uani 1 1 d .
C128 C 0.02546(12) 0.76638(12) 0.48086(8) 0.0268(5) Uani 1 1 d .
H128 H -0.018835 0.754324 0.477948 0.032 Uiso 1 1 calc R
C129 C 0.02781(14) 0.77926(13) 0.52867(9) 0.0344(5) Uani 1 1 d .
H129 H -0.014739 0.776133 0.557448 0.041 Uiso 1 1 calc R
C130 C 0.09048(14) 0.79610(12) 0.53386(8) 0.0310(5) Uani 1 1 d .
H130 H 0.092195 0.803811 0.566427 0.037 Uiso 1 1 calc R
C131 C 0.15371(12) 0.80231(11) 0.49087(8) 0.0246(5) Uani 1 1 d .
C132 C 0.21887(13) 0.82172(12) 0.49534(9) 0.0306(5) Uani 1 1 d .
H132 H 0.220734 0.829963 0.527715 0.037 Uiso 1 1 calc R
C133 C 0.27883(13) 0.82872(14) 0.45388(10) 0.0360(6) Uani 1 1 d .
H133 H 0.321602 0.842684 0.457385 0.043 Uiso 1 1 calc R
C134 C 0.27765(13) 0.81537(14) 0.40599(9) 0.0346(5) Uani 1 1 d .
H134 H 0.320009 0.819756 0.377342 0.041 Uiso 1 1 calc R
C135 C 0.21591(12) 0.79605(12) 0.40022(8) 0.0265(5) Uani 1 1 d .
H135 H 0.216078 0.787037 0.367570 0.032 Uiso 1 1 calc R
C136 C 0.15156(11) 0.78930(11) 0.44240(8) 0.0197(4) Uani 1 1 d .
C137 C 0.03670(14) 0.83082(12) 0.35589(9) 0.0305(5) Uani 1 1 d .
H13A H 0.037852 0.819333 0.322616 0.046 Uiso 1 1 calc GR
H13B H 0.063560 0.869801 0.350430 0.046 Uiso 1 1 calc GR
H13C H -0.018725 0.851101 0.374228 0.046 Uiso 1 1 calc GR
C138 C 0.48936(13) 0.53096(13) 0.06504(8) 0.0304(5) Uani 1 1 d .
C139 C 0.44707(13) 0.47906(14) 0.07088(8) 0.0309(5) Uani 1 1 d .
H139 H 0.467935 0.426888 0.086537 0.037 Uiso 1 1 calc R
C140 C 0.37650(13) 0.50003(13) 0.05499(8) 0.0308(5) Uani 1 1 d .
C141 C 0.34718(13) 0.57785(14) 0.03093(8) 0.0325(5) Uani 1 1 d .
C143 C 0.24976(15) 0.67383(15) -0.01298(10) 0.0441(6) Uani 1 1 d .
H14A H 0.291411 0.682252 -0.043014 0.066 Uiso 1 1 calc GR
H14B H 0.236426 0.712903 0.009272 0.066 Uiso 1 1 calc GR
H14C H 0.202195 0.678544 -0.024282 0.066 Uiso 1 1 calc GR
C144 C 0.38849(14) 0.62949(14) 0.02462(9) 0.0367(6) Uani 1 1 d .
H144 H 0.368488 0.681526 0.008472 0.044 Uiso 1 1 calc R
C145 C 0.45863(13) 0.60656(14) 0.04149(8) 0.0336(5) Uani 1 1 d .
H145 H 0.485973 0.643072 0.036868 0.040 Uiso 1 1 calc R
C146 C 0.33976(14) 0.43671(14) 0.06450(8) 0.0337(5) Uani 1 1 d .
C149 C 0.23586(14) 0.39317(15) 0.05259(9) 0.0357(5) Uani 1 1 d .
H149 H 0.228688 0.368107 0.089351 0.043 Uiso 1 1 calc R
C150 C 0.28252(15) 0.33023(15) 0.01916(9) 0.0390(6) Uani 1 1 d .
C151 C 0.34208(16) 0.34050(17) -0.02261(9) 0.0484(7) Uani 1 1 d .
H151 H 0.356108 0.386833 -0.029552 0.058 Uiso 1 1 calc R
C152 C 0.3826(2) 0.2839(2) -0.05522(11) 0.0660(9) Uani 1 1 d .
H152 H 0.424089 0.292041 -0.083502 0.079 Uiso 1 1 calc R
C153 C 0.3630(2) 0.2178(2) -0.04674(12) 0.0686(9) Uani 1 1 d .
H153 H 0.390766 0.180132 -0.069239 0.082 Uiso 1 1 calc R
C154 C 0.30136(19) 0.20424(18) -0.00450(11) 0.0569(8) Uani 1 1 d .
C155 C 0.2791(2) 0.1356(2) 0.00434(13) 0.0712(9) Uani 1 1 d .
H155 H 0.305330 0.098318 -0.018525 0.085 Uiso 1 1 calc R
C156 C 0.2206(2) 0.1232(2) 0.04537(13) 0.0778(10) Uani 1 1 d .
H156 H 0.205530 0.077743 0.050683 0.093 Uiso 1 1 calc R
C157 C 0.1826(2) 0.1769(2) 0.07956(12) 0.0660(9) Uani 1 1 d .
H157 H 0.142228 0.167331 0.108228 0.079 Uiso 1 1 calc R
C158 C 0.20283(17) 0.24335(17) 0.07244(10) 0.0503(7) Uani 1 1 d .
H158 H 0.177007 0.278609 0.096663 0.060 Uiso 1 1 calc R
C159 C 0.26146(16) 0.26007(16) 0.02960(9) 0.0443(6) Uani 1 1 d .
C160 C 0.15397(15) 0.43651(17) 0.04066(10) 0.0474(7) Uani 1 1 d .
H16A H 0.122886 0.473048 0.065133 0.071 Uiso 1 1 calc GR
H16B H 0.126343 0.399058 0.043465 0.071 Uiso 1 1 calc GR
H16C H 0.159969 0.465314 0.005692 0.071 Uiso 1 1 calc GR
C161 C 0.24682(12) 0.01899(11) 0.55434(8) 0.0257(5) Uani 1 1 d .
C162 C 0.24357(19) 0.01487(15) 0.61114(9) 0.0482(7) Uani 1 1 d .
H16D H 0.292964 0.019558 0.614744 0.072 Uiso 1 1 calc GR
H16E H 0.237530 -0.035103 0.630056 0.072 Uiso 1 1 calc GR
H16F H 0.198126 0.057529 0.625023 0.072 Uiso 1 1 calc GR
C163 C 0.16944(14) 0.01068(13) 0.54956(10) 0.0374(6) Uani 1 1 d .
H16G H 0.123982 0.053624 0.563078 0.056 Uiso 1 1 calc GR
H16H H 0.163658 -0.039035 0.569206 0.056 Uiso 1 1 calc GR
H16I H 0.171255 0.012129 0.513358 0.056 Uiso 1 1 calc GR
C164 C 0.31606(14) -0.04935(13) 0.53374(10) 0.0391(6) Uani 1 1 d .
H16J H 0.320992 -0.045156 0.496785 0.059 Uiso 1 1 calc GR
H16K H 0.306152 -0.098352 0.551365 0.059 Uiso 1 1 calc GR
H16L H 0.365519 -0.048426 0.539847 0.059 Uiso 1 1 calc GR
C165 C 0.69030(12) 0.45733(13) 0.45584(9) 0.0315(5) Uani 1 1 d .
C166 C 0.69823(15) 0.41684(15) 0.51077(10) 0.0435(6) Uani 1 1 d .
H16M H 0.649137 0.439310 0.535218 0.065 Uiso 1 1 calc GR
H16N H 0.743251 0.424456 0.518714 0.065 Uiso 1 1 calc GR
H16O H 0.707350 0.360988 0.513312 0.065 Uiso 1 1 calc GR
C167 C 0.76754(14) 0.41995(19) 0.41885(12) 0.0579(8) Uani 1 1 d .
H16P H 0.774990 0.364390 0.421636 0.087 Uiso 1 1 calc GR
H16Q H 0.812659 0.426092 0.427636 0.087 Uiso 1 1 calc GR
H16R H 0.764403 0.445425 0.383595 0.087 Uiso 1 1 calc GR
C168 C 0.67911(15) 0.54325(14) 0.45334(10) 0.0424(6) Uani 1 1 d .
H16S H 0.682391 0.569040 0.417623 0.064 Uiso 1 1 calc GR
H16T H 0.720922 0.548063 0.466577 0.064 Uiso 1 1 calc GR
H16U H 0.626813 0.567886 0.474198 0.064 Uiso 1 1 calc GR
C169 C -0.14944(13) 0.80840(13) 0.24585(9) 0.0324(5) Uani 1 1 d .
C170 C -0.22449(14) 0.79469(14) 0.24189(10) 0.0414(6) Uani 1 1 d .
H17A H -0.211029 0.763799 0.214382 0.062 Uiso 1 1 calc GR
H17B H -0.264477 0.844932 0.234202 0.062 Uiso 1 1 calc GR
H17C H -0.245976 0.766573 0.274545 0.062 Uiso 1 1 calc GR
C171 C -0.11962(17) 0.85712(16) 0.19588(10) 0.0499(7) Uani 1 1 d .
H17D H -0.075383 0.871268 0.199574 0.075 Uiso 1 1 calc GR
H17E H -0.163092 0.904557 0.188503 0.075 Uiso 1 1 calc GR
H17F H -0.101305 0.826698 0.167600 0.075 Uiso 1 1 calc GR
C172 C -0.17172(15) 0.85464(14) 0.29012(10) 0.0441(6) Uani 1 1 d .
H17G H -0.192853 0.825031 0.322170 0.066 Uiso 1 1 calc GR
H17H H -0.212278 0.904768 0.283130 0.066 Uiso 1 1 calc GR
H17I H -0.124275 0.863686 0.293374 0.066 Uiso 1 1 calc GR
C173 C 0.08428(15) 0.04924(13) 0.36245(9) 0.0367(6) Uani 1 1 d .
C174 C 0.00425(15) 0.06002(14) 0.35188(12) 0.0486(7) Uani 1 1 d .
H17J H -0.038427 0.092343 0.375636 0.073 Uiso 1 1 calc GR
H17K H -0.003177 0.009049 0.356716 0.073 Uiso 1 1 calc GR
H17L H 0.002706 0.085611 0.316463 0.073 Uiso 1 1 calc GR
C175 C 0.15077(15) -0.00244(14) 0.32452(10) 0.0435(6) Uani 1 1 d .
H17M H 0.148642 0.023120 0.289165 0.065 Uiso 1 1 calc GR
H17N H 0.142710 -0.053183 0.329689 0.065 Uiso 1 1 calc GR
H17O H 0.202890 -0.009859 0.330797 0.065 Uiso 1 1 calc GR
C176 C 0.08655(18) 0.00723(14) 0.41739(10) 0.0505(7) Uani 1 1 d .
H17P H 0.138992 -0.002467 0.424020 0.076 Uiso 1 1 calc GR
H17Q H 0.076745 -0.042487 0.421646 0.076 Uiso 1 1 calc GR
H17R H 0.045352 0.039742 0.441667 0.076 Uiso 1 1 calc GR
C177 C 0.61375(16) 0.64856(16) 0.21513(11) 0.0483(7) Uani 1 1 d .
C178 C 0.69400(17) 0.6072(2) 0.18219(13) 0.0656(9) Uani 1 1 d .
H17S H 0.708435 0.550991 0.194350 0.098 Uiso 1 1 calc GR
H17T H 0.735084 0.626908 0.184872 0.098 Uiso 1 1 calc GR
H17U H 0.689782 0.617177 0.146272 0.098 Uiso 1 1 calc GR
C179 C 0.62134(18) 0.63406(18) 0.27129(11) 0.0554(7) Uani 1 1 d .
H17V H 0.570011 0.659971 0.292574 0.083 Uiso 1 1 calc GR
H17W H 0.661888 0.655039 0.273336 0.083 Uiso 1 1 calc GR
H17X H 0.636945 0.577941 0.283710 0.083 Uiso 1 1 calc GR
C180 C 0.59398(18) 0.73648(16) 0.19645(11) 0.0544(7) Uani 1 1 d .
H18A H 0.592790 0.747120 0.159953 0.082 Uiso 1 1 calc GR
H18B H 0.634728 0.754766 0.201236 0.082 Uiso 1 1 calc GR
H18C H 0.541785 0.763737 0.216226 0.082 Uiso 1 1 calc GR
C181 C -0.03546(17) 0.73506(17) 0.06529(11) 0.0550(8) Uani 1 1 d .
C182 C -0.11851(18) 0.73191(19) 0.09530(13) 0.0649(9) Uani 1 1 d .
H18D H -0.118216 0.677632 0.103897 0.097 Uiso 1 1 calc GR
H18E H -0.157584 0.761905 0.074210 0.097 Uiso 1 1 calc GR
H18F H -0.132802 0.754187 0.126960 0.097 Uiso 1 1 calc GR
C183 C -0.0142(2) 0.6966(2) 0.01683(12) 0.0811(12) Uani 1 1 d .
H18G H 0.035489 0.703766 -0.005379 0.122 Uiso 1 1 calc GR
H18H H -0.057186 0.720836 -0.001854 0.122 Uiso 1 1 calc GR
H18I H -0.007279 0.640797 0.027014 0.122 Uiso 1 1 calc GR
C184 C -0.0400(2) 0.82060(19) 0.04791(12) 0.0694(9) Uani 1 1 d .
H18J H -0.049043 0.845058 0.077912 0.104 Uiso 1 1 calc GR
H18K H -0.084119 0.847588 0.030321 0.104 Uiso 1 1 calc GR
H18L H 0.010091 0.824010 0.024354 0.104 Uiso 1 1 calc GR
C185 C 0.52299(15) -0.09724(14) 0.34117(9) 0.0396(6) Uani 1 1 d .
C186 C 0.59590(15) -0.13736(15) 0.36471(10) 0.0441(6) Uani 1 1 d .
H18M H 0.643685 -0.151451 0.337365 0.066 Uiso 1 1 calc GR
H18N H 0.589666 -0.184532 0.388121 0.066 Uiso 1 1 calc GR
H18O H 0.601186 -0.101894 0.383786 0.066 Uiso 1 1 calc GR
C187 C 0.5166(3) -0.15375(18) 0.31085(13) 0.0773(11) Uani 1 1 d .
H18P H 0.468829 -0.129586 0.296583 0.116 Uiso 1 1 calc GR
H18Q H 0.513154 -0.202042 0.333855 0.116 Uiso 1 1 calc GR
H18R H 0.563876 -0.165558 0.282848 0.116 Uiso 1 1 calc GR
C188 C 0.44858(15) -0.07852(19) 0.38518(11) 0.0574(8) Uani 1 1 d .
H18S H 0.451719 -0.041115 0.403668 0.086 Uiso 1 1 calc GR
H18T H 0.446050 -0.126485 0.408885 0.086 Uiso 1 1 calc GR
H18U H 0.400694 -0.056055 0.370946 0.086 Uiso 1 1 calc GR
C189 C 0.89642(15) 0.41417(17) 0.13048(10) 0.0446(6) Uani 1 1 d .
C190 C 0.97095(15) 0.34530(19) 0.11540(10) 0.0546(8) Uani 1 1 d .
H19A H 0.971890 0.300636 0.142873 0.082 Uiso 1 1 calc GR
H19B H 1.018748 0.360206 0.110162 0.082 Uiso 1 1 calc GR
H19C H 0.969740 0.331153 0.083558 0.082 Uiso 1 1 calc GR
C191 C 0.8998(2) 0.4845(2) 0.08944(13) 0.0850(13) Uani 1 1 d .
H19D H 0.902462 0.472107 0.056124 0.128 Uiso 1 1 calc GR
H19E H 0.947136 0.498166 0.087675 0.128 Uiso 1 1 calc GR
H19F H 0.851914 0.528622 0.098060 0.128 Uiso 1 1 calc GR
C192 C 0.89626(15) 0.43392(16) 0.18114(10) 0.0465(6) Uani 1 1 d .
H19G H 0.849335 0.478607 0.190286 0.070 Uiso 1 1 calc GR
H19H H 0.944646 0.446890 0.177671 0.070 Uiso 1 1 calc GR
H19I H 0.894680 0.388987 0.208104 0.070 Uiso 1 1 calc GR
O193 O 0.28318(8) 0.50900(8) 0.37116(6) 0.0267(3) Uani 1 1 d .
H19J H 0.239353 0.531880 0.391599 0.040 Uiso 1 1 d G
H19K H 0.298271 0.543693 0.346994 0.040 Uiso 1 1 d G
O194 O 0.26749(9) 0.40296(9) 0.32455(7) 0.0348(4) Uani 1 1 d .
H19L H 0.313146 0.366402 0.319344 0.052 Uiso 1 1 d G
H19M H 0.271475 0.437982 0.338817 0.052 Uiso 1 1 d G
O195 O 0.29179(10) 0.40502(11) 0.21879(6) 0.0415(4) Uani 1 1 d .
H19N H 0.272693 0.412546 0.250645 0.062 Uiso 1 1 d G
H19O H 0.263716 0.383085 0.210267 0.062 Uiso 1 1 d G
O196 O 0.44895(9) 0.32938(10) 0.16644(6) 0.0396(4) Uani 1 1 d .
H19P H 0.430608 0.341420 0.138696 0.059 Uiso 1 1 d G
H19Q H 0.412019 0.351684 0.190940 0.059 Uiso 1 1 d G

loop_
_atom_site_aniso_label
_atom_site_aniso_U_11
_atom_site_aniso_U_22
_atom_site_aniso_U_33
_atom_site_aniso_U_23
_atom_site_aniso_U_13
_atom_site_aniso_U_12
O119 0.0171(7) 0.0182(7) 0.0390(8) -0.0030(6) -0.0098(6) -0.0054(6)
O124 0.0155(7) 0.0215(7) 0.0444(9) -0.0063(6) -0.0076(6) -0.0088(6)
O142 0.0315(9) 0.0414(10) 0.0422(10) -0.0052(8) -0.0154(7) -0.0038(7)
O147 0.0462(10) 0.0463(11) 0.0458(10) 0.0039(8) -0.0216(8) -0.0196(8)
N3 0.0150(8) 0.0157(8) 0.0305(9) -0.0011(7) -0.0065(7) -0.0057(7)
N6 0.0138(8) 0.0213(9) 0.0320(10) -0.0027(7) -0.0068(7) -0.0064(7)
N23 0.0206(9) 0.0232(9) 0.0312(10) -0.0088(7) -0.0067(7) -0.0065(7)
N26 0.0241(9) 0.0247(9) 0.0304(10) -0.0060(8) -0.0056(8) -0.0093(7)
N43 0.0386(11) 0.0356(11) 0.0337(11) -0.0051(9) -0.0068(9) -0.0152(9)
N46 0.0383(11) 0.0386(11) 0.0303(10) -0.0035(9) -0.0102(9) -0.0130(9)
N63 0.0282(10) 0.0363(11) 0.0334(10) -0.0029(8) -0.0084(8) -0.0161(8)
N66 0.0229(9) 0.0355(11) 0.0310(10) -0.0027(8) -0.0070(8) -0.0129(8)
N82 0.0188(9) 0.0263(9) 0.0289(10) -0.0087(8) -0.0009(7) -0.0087(7)
N88 0.0270(10) 0.0311(10) 0.0289(10) -0.0073(8) -0.0073(8) -0.0103(8)
N94 0.0284(10) 0.0494(13) 0.0241(10) -0.0068(9) -0.0051(8) -0.0174(9)
N125 0.0161(8) 0.0174(9) 0.0316(9) -0.0041(7) -0.0066(7) -0.0082(7)
N148 0.0347(11) 0.0463(12) 0.0318(11) 0.0003(9) -0.0133(9) -0.0181(9)
C1 0.0151(9) 0.0189(10) 0.0264(11) -0.0052(8) -0.0048(8) -0.0050(8)
C2 0.0195(10) 0.0166(10) 0.0250(11) -0.0039(8) -0.0050(8) -0.0058(8)
C4 0.0157(10) 0.0212(10) 0.0274(11) -0.0058(8) -0.0050(8) -0.0061(8)
C5 0.0149(9) 0.0205(10) 0.0291(11) -0.0052(8) -0.0059(8) -0.0051(8)
C7 0.0147(10) 0.0259(11) 0.0304(11) -0.0077(9) -0.0025(8) -0.0093(8)
C8 0.0182(10) 0.0248(11) 0.0319(12) -0.0064(9) -0.0020(9) -0.0082(9)
C9 0.0206(10) 0.0263(11) 0.0380(13) -0.0078(10) -0.0010(9) -0.0130(9)
C10 0.0167(10) 0.0330(12) 0.0361(12) -0.0112(10) -0.0026(9) -0.0098(9)
C11 0.0178(10) 0.0305(12) 0.0390(13) -0.0038(10) -0.0099(9) -0.0079(9)
C12 0.0167(10) 0.0252(11) 0.0353(12) -0.0067(9) -0.0032(9) -0.0085(8)
C13 0.0156(10) 0.0274(11) 0.0338(12) -0.0059(9) -0.0058(9) -0.0084(8)
C14 0.0169(10) 0.0258(12) 0.0436(13) -0.0011(10) -0.0138(9) -0.0027(9)
C15 0.0191(10) 0.0235(11) 0.0389(13) 0.0005(9) -0.0109(9) -0.0058(9)
C16 0.0192(10) 0.0218(11) 0.0303(11) -0.0039(9) -0.0062(9) -0.0066(8)
C17 0.0175(10) 0.0222(11) 0.0270(11) -0.0063(8) -0.0057(8) -0.0061(8)
C18 0.0208(10) 0.0179(10) 0.0320(12) -0.0030(9) -0.0077(9) -0.0041(8)
C19 0.0244(11) 0.0171(10) 0.0263(11) -0.0054(8) -0.0038(9) -0.0065(8)
C20 0.0182(10) 0.0202(10) 0.0294(11) -0.0067(8) -0.0029(8) -0.0087(8)
C21 0.0252(11) 0.0252(11) 0.0241(11) -0.0086(9) -0.0072(9) -0.0079(9)
C22 0.0236(10) 0.0234(11) 0.0201(10) -0.0068(8) -0.0038(8) -0.0069(9)
C24 0.0274(11) 0.0252(11) 0.0210(10) -0.0067(8) -0.0037(9) -0.0113(9)
C25 0.0267(11) 0.0231(11) 0.0202(10) -0.0062(8) -0.0038(9) -0.0056(9)
C27 0.0351(12) 0.0198(11) 0.0230(11) -0.0070(8) -0.0010(9) -0.0097(9)
C28 0.0316(12) 0.0288(12) 0.0261(11) -0.0060(9) -0.0047(9) -0.0108(10)
C29 0.0401(13) 0.0198(11) 0.0291(12) -0.0044(9) -0.0037(10) -0.0082(10)
C30 0.0356(13) 0.0286(12) 0.0283(12) -0.0069(9) -0.0013(10) -0.0153(10)
C31 0.0337(12) 0.0284(12) 0.0264(11) -0.0056(9) -0.0012(9) -0.0172(10)
C32 0.0301(12) 0.0286(12) 0.0208(11) -0.0050(9) -0.0019(9) -0.0114(9)
C33 0.0337(12) 0.0258(11) 0.0232(11) -0.0063(9) -0.0026(9) -0.0135(9)
C34 0.0272(11) 0.0311(12) 0.0320(12) -0.0066(10) -0.0019(9) -0.0154(10)
C35 0.0239(11) 0.0300(12) 0.0307(12) -0.0068(9) -0.0043(9) -0.0086(9)
C36 0.0237(11) 0.0260(11) 0.0243(11) -0.0085(9) -0.0027(9) -0.0077(9)
C37 0.0254(11) 0.0246(11) 0.0203(10) -0.0072(8) -0.0039(8) -0.0084(9)
C38 0.0236(11) 0.0287(12) 0.0235(11) -0.0076(9) -0.0059(9) -0.0088(9)
C39 0.0285(11) 0.0254(11) 0.0224(11) -0.0063(9) -0.0076(9) -0.0066(9)
C40 0.0318(12) 0.0226(11) 0.0267(11) -0.0067(9) -0.0073(9) -0.0102(9)
C41 0.0326(12) 0.0353(13) 0.0296(12) -0.0105(10) 0.0025(10) -0.0136(10)
C42 0.0427(14) 0.0358(13) 0.0260(12) -0.0109(10) 0.0031(10) -0.0138(11)
C44 0.0398(13) 0.0370(13) 0.0236(12) -0.0096(10) 0.0000(10) -0.0135(11)
C45 0.0404(14) 0.0388(14) 0.0222(11) -0.0087(10) -0.0032(10) -0.0073(11)
C47 0.0434(14) 0.0381(14) 0.0228(12) -0.0081(10) -0.0025(10) -0.0091(11)
C48 0.0373(13) 0.0495(15) 0.0238(12) -0.0112(11) -0.0054(10) -0.0101(11)
C49 0.0451(15) 0.0546(17) 0.0327(14) -0.0121(12) -0.0090(12) -0.0099(13)
C50 0.0491(16) 0.0500(16) 0.0278(13) -0.0110(12) -0.0083(12) -0.0003(13)
C51 0.0502(16) 0.0438(15) 0.0304(13) -0.0120(11) -0.0020(12) -0.0072(12)
C52 0.0438(15) 0.0472(16) 0.0265(12) -0.0134(11) -0.0039(11) -0.0047(12)
C53 0.0471(15) 0.0463(15) 0.0267(13) -0.0146(11) 0.0008(11) -0.0130(12)
C54 0.0534(16) 0.0403(15) 0.0336(14) -0.0120(11) -0.0059(12) -0.0079(12)
C55 0.0516(16) 0.0422(15) 0.0342(14) -0.0090(11) -0.0020(12) -0.0172(12)
C56 0.0446(14) 0.0392(14) 0.0277(12) -0.0129(10) -0.0020(11) -0.0114(11)
C57 0.0408(14) 0.0427(14) 0.0275(12) -0.0125(11) 0.0041(11) -0.0165(11)
C58 0.0498(15) 0.0411(14) 0.0308(13) -0.0093(11) 0.0022(11) -0.0199(12)
C59 0.0397(14) 0.0476(15) 0.0373(14) -0.0160(12) 0.0058(11) -0.0220(12)
C60 0.0377(13) 0.0430(15) 0.0377(14) -0.0104(11) -0.0004(11) -0.0203(11)
C61 0.0310(12) 0.0416(14) 0.0284(12) -0.0072(10) -0.0065(10) -0.0171(10)
C62 0.0362(13) 0.0378(13) 0.0257(12) -0.0079(10) -0.0002(10) -0.0215(11)
C64 0.0247(11) 0.0407(13) 0.0318(12) -0.0097(10) 0.0000(9) -0.0170(10)
C65 0.0275(11) 0.0305(12) 0.0333(12) -0.0027(10) -0.0051(10) -0.0129(10)
C67 0.0272(11) 0.0365(13) 0.0270(12) -0.0039(10) -0.0030(9) -0.0173(10)
C68 0.0280(12) 0.0346(13) 0.0270(11) -0.0033(10) -0.0066(9) -0.0118(10)
C69 0.0350(13) 0.0405(14) 0.0332(13) 0.0018(10) -0.0071(10) -0.0247(11)
C70 0.0326(13) 0.0513(16) 0.0384(14) 0.0005(11) -0.0114(11) -0.0224(12)
C71 0.0307(13) 0.0486(16) 0.0486(15) 0.0065(12) -0.0162(11) -0.0178(11)
C72 0.0281(12) 0.0346(13) 0.0408(14) 0.0019(10) -0.0097(10) -0.0122(10)
C73 0.0232(11) 0.0394(14) 0.0473(15) -0.0027(11) -0.0053(10) -0.0152(10)
C74 0.0252(12) 0.0387(14) 0.0644(17) 0.0048(12) -0.0145(12) -0.0123(11)
C75 0.0273(12) 0.0349(13) 0.0521(15) 0.0002(11) -0.0090(11) -0.0100(10)
C76 0.0287(12) 0.0308(12) 0.0361(13) -0.0053(10) -0.0027(10) -0.0104(10)
C77 0.0276(12) 0.0330(12) 0.0330(12) -0.0090(10) -0.0034(10) -0.0119(10)
C78 0.0304(12) 0.0308(12) 0.0372(13) -0.0080(10) -0.0034(10) -0.0135(10)
C79 0.0360(13) 0.0362(13) 0.0311(12) -0.0086(10) -0.0055(10) -0.0168(10)
C80 0.0406(14) 0.0423(14) 0.0300(12) -0.0061(10) -0.0028(10) -0.0259(11)
C81 0.0203(10) 0.0263(11) 0.0298(11) -0.0080(9) -0.0004(9) -0.0103(9)
C83 0.0239(11) 0.0257(11) 0.0258(11) -0.0096(9) -0.0010(9) -0.0099(9)
C84 0.0287(12) 0.0305(12) 0.0326(12) -0.0059(10) -0.0064(10) -0.0084(10)
C85 0.0347(12) 0.0244(11) 0.0359(13) -0.0033(10) -0.0051(10) -0.0145(10)
C86 0.0239(11) 0.0307(12) 0.0395(13) -0.0076(10) -0.0035(10) -0.0151(9)
C87 0.0309(12) 0.0265(12) 0.0289(12) -0.0081(9) -0.0057(9) -0.0064(9)
C89 0.0314(12) 0.0340(13) 0.0300(12) -0.0098(10) -0.0070(10) -0.0095(10)
C90 0.0259(12) 0.0462(15) 0.0407(14) -0.0104(11) -0.0091(10) -0.0093(11)
C91 0.0357(14) 0.0385(14) 0.0435(15) -0.0064(11) -0.0162(11) -0.0016(11)
C92 0.0346(13) 0.0309(13) 0.0364(13) -0.0040(10) -0.0087(10) -0.0066(10)
C93 0.0379(13) 0.0482(15) 0.0195(11) -0.0016(10) -0.0063(10) -0.0189(11)
C95 0.0329(12) 0.0442(15) 0.0260(12) -0.0054(10) -0.0048(10) -0.0173(11)
C96 0.0367(14) 0.0491(15) 0.0342(13) -0.0003(11) -0.0087(11) -0.0220(12)
C97 0.0433(15) 0.0550(17) 0.0354(14) -0.0030(12) -0.0076(11) -0.0299(13)
C98 0.0273(12) 0.0579(17) 0.0292(12) -0.0059(11) -0.0066(10) -0.0185(11)
C99 0.0185(10) 0.0208(11) 0.0284(11) -0.0021(8) -0.0042(8) -0.0132(9)
C100 0.0190(10) 0.0207(11) 0.0311(11) -0.0037(9) -0.0041(9) -0.0141(9)
C101 0.0192(10) 0.0244(11) 0.0375(12) -0.0070(10) -0.0013(10) -0.0140(9)
C102 0.0222(11) 0.0245(11) 0.0356(12) -0.0063(10) -0.0028(10) -0.0129(9)
C103 0.0258(11) 0.0232(11) 0.0267(11) -0.0061(9) -0.0048(9) -0.0059(9)
C104 0.0277(12) 0.0223(11) 0.0257(11) -0.0075(9) -0.0036(9) -0.0073(9)
C105 0.0360(13) 0.0205(11) 0.0292(12) -0.0054(9) -0.0060(10) -0.0062(9)
C106 0.0328(13) 0.0212(11) 0.0323(12) -0.0067(9) -0.0040(10) -0.0068(9)
C107 0.0281(12) 0.0394(14) 0.0323(12) -0.0094(11) -0.0076(10) -0.0142(10)
C108 0.0270(12) 0.0351(13) 0.0304(12) -0.0087(10) -0.0041(9) -0.0122(10)
C109 0.0367(13) 0.0495(17) 0.0254(12) -0.0089(11) -0.0060(10) -0.0132(12)
C110 0.0304(12) 0.0560(18) 0.0240(12) -0.0078(11) -0.0044(10) -0.0163(12)
C111 0.0388(14) 0.0474(15) 0.0296(13) -0.0018(11) -0.0078(11) -0.0234(12)
C112 0.0402(14) 0.0443(14) 0.0277(12) -0.0024(10) -0.0052(11) -0.0258(12)
C113 0.0347(13) 0.0329(12) 0.0261(12) -0.0035(9) -0.0019(10) -0.0200(10)
C114 0.0303(12) 0.0327(12) 0.0266(12) -0.0063(9) -0.0034(10) -0.0141(10)
C115 0.0180(10) 0.0201(10) 0.0208(10) -0.0024(8) -0.0057(8) -0.0072(8)
C116 0.0150(9) 0.0205(10) 0.0249(11) -0.0040(8) -0.0055(8) -0.0068(8)
C117 0.0182(10) 0.0198(10) 0.0207(10) -0.0038(8) -0.0048(8) -0.0093(8)
C118 0.0182(10) 0.0198(10) 0.0232(10) -0.0042(8) -0.0063(8) -0.0064(8)
C120 0.0172(10) 0.0271(12) 0.0440(13) -0.0048(10) -0.0113(10) -0.0038(9)
C121 0.0166(10) 0.0230(11) 0.0343(12) -0.0036(9) -0.0099(9) -0.0079(8)
C122 0.0218(10) 0.0210(11) 0.0318(11) -0.0015(9) -0.0085(9) -0.0128(8)
C123 0.0173(10) 0.0203(10) 0.0238(10) -0.0069(8) -0.0004(8) -0.0085(8)
C126 0.0202(10) 0.0174(10) 0.0273(11) -0.0047(8) -0.0021(8) -0.0108(8)
C127 0.0201(10) 0.0116(9) 0.0274(11) -0.0044(8) -0.0035(8) -0.0046(8)
C128 0.0218(11) 0.0277(11) 0.0342(12) -0.0105(9) 0.0006(9) -0.0130(9)
C129 0.0361(13) 0.0343(13) 0.0333(13) -0.0118(10) 0.0078(10) -0.0194(10)
C130 0.0407(13) 0.0296(12) 0.0245(11) -0.0083(9) -0.0040(10) -0.0130(10)
C131 0.0269(11) 0.0165(10) 0.0311(12) -0.0043(8) -0.0085(9) -0.0054(8)
C132 0.0325(12) 0.0282(12) 0.0365(13) -0.0091(10) -0.0152(10) -0.0073(10)
C133 0.0227(11) 0.0405(14) 0.0556(16) -0.0159(12) -0.0137(11) -0.0130(10)
C134 0.0219(11) 0.0426(14) 0.0441(14) -0.0136(11) -0.0001(10) -0.0169(10)
C135 0.0235(11) 0.0286(12) 0.0292(12) -0.0078(9) -0.0017(9) -0.0112(9)
C136 0.0175(10) 0.0127(9) 0.0287(11) -0.0026(8) -0.0057(8) -0.0045(8)
C137 0.0389(13) 0.0236(11) 0.0359(13) -0.0032(9) -0.0107(10) -0.0169(10)
C138 0.0289(12) 0.0386(13) 0.0231(11) -0.0064(10) -0.0038(9) -0.0104(10)
C139 0.0291(12) 0.0387(13) 0.0259(12) -0.0039(10) -0.0072(9) -0.0117(10)
C140 0.0302(12) 0.0365(13) 0.0243(11) -0.0039(9) -0.0057(9) -0.0096(10)
C141 0.0232(11) 0.0461(14) 0.0263(12) -0.0112(10) -0.0056(9) -0.0050(10)
C143 0.0409(14) 0.0428(15) 0.0458(15) -0.0057(12) -0.0176(12) -0.0044(12)
C144 0.0354(13) 0.0342(13) 0.0377(13) -0.0071(10) -0.0106(11) -0.0049(11)
C145 0.0326(12) 0.0387(14) 0.0326(13) -0.0060(10) -0.0088(10) -0.0132(10)
C146 0.0310(12) 0.0452(15) 0.0247(12) -0.0030(10) -0.0083(10) -0.0113(11)
C149 0.0331(13) 0.0521(15) 0.0259(12) -0.0003(11) -0.0077(10) -0.0208(11)
C150 0.0405(14) 0.0543(16) 0.0263(12) -0.0015(11) -0.0063(11) -0.0235(12)
C151 0.0527(16) 0.0685(19) 0.0314(14) -0.0075(13) -0.0001(12) -0.0348(15)
C152 0.070(2) 0.087(2) 0.0449(17) -0.0229(16) 0.0187(15) -0.0456(19)
C153 0.080(2) 0.078(2) 0.0494(18) -0.0287(17) 0.0143(16) -0.0371(19)
C154 0.069(2) 0.0642(19) 0.0431(16) -0.0107(14) -0.0042(14) -0.0316(16)
C155 0.098(3) 0.065(2) 0.056(2) -0.0148(16) -0.0052(19) -0.038(2)
C156 0.111(3) 0.073(2) 0.066(2) -0.0070(18) -0.009(2) -0.058(2)
C157 0.078(2) 0.074(2) 0.0548(19) 0.0005(17) -0.0051(16) -0.0481(19)
C158 0.0551(17) 0.0625(18) 0.0382(15) -0.0014(13) -0.0054(13) -0.0320(15)
C159 0.0467(15) 0.0572(17) 0.0351(14) -0.0029(12) -0.0077(12) -0.0269(13)
C160 0.0407(15) 0.0705(19) 0.0376(14) -0.0058(13) -0.0096(12) -0.0259(14)
C161 0.0286(11) 0.0156(10) 0.0319(12) -0.0029(9) -0.0034(9) -0.0088(9)
C162 0.082(2) 0.0364(14) 0.0351(14) 0.0031(11) -0.0139(14) -0.0329(14)
C163 0.0334(13) 0.0212(12) 0.0564(16) 0.0010(11) -0.0070(11) -0.0137(10)
C164 0.0327(13) 0.0214(12) 0.0618(17) -0.0090(11) -0.0065(12) -0.0079(10)
C165 0.0188(11) 0.0386(13) 0.0449(14) -0.0184(11) -0.0033(10) -0.0131(9)
C166 0.0414(14) 0.0470(15) 0.0561(16) -0.0097(13) -0.0241(13) -0.0188(12)
C167 0.0220(13) 0.089(2) 0.078(2) -0.0483(18) 0.0019(13) -0.0229(14)
C168 0.0397(14) 0.0450(15) 0.0570(16) -0.0095(12) -0.0163(12) -0.0248(12)
C169 0.0333(12) 0.0274(12) 0.0363(13) -0.0023(10) -0.0160(10) -0.0047(10)
C170 0.0339(13) 0.0357(14) 0.0542(16) -0.0049(12) -0.0197(12) -0.0042(11)
C171 0.0527(16) 0.0432(16) 0.0535(17) 0.0094(13) -0.0265(14) -0.0140(13)
C172 0.0424(14) 0.0302(13) 0.0579(17) -0.0164(12) -0.0174(13) 0.0018(11)
C173 0.0458(14) 0.0235(12) 0.0400(14) -0.0068(10) -0.0004(11) -0.0157(11)
C174 0.0449(15) 0.0307(14) 0.075(2) -0.0100(13) -0.0049(14) -0.0222(12)
C175 0.0494(15) 0.0325(13) 0.0508(16) -0.0138(12) 0.0015(12) -0.0204(12)
C176 0.0641(18) 0.0291(14) 0.0508(16) -0.0048(12) 0.0010(14) -0.0173(13)
C177 0.0486(16) 0.0501(16) 0.0537(17) -0.0152(13) -0.0002(13) -0.0280(13)
C178 0.0421(16) 0.078(2) 0.083(2) -0.0270(18) 0.0037(16) -0.0308(16)
C179 0.0524(17) 0.0639(19) 0.0646(19) -0.0118(15) -0.0160(15) -0.0318(15)
C180 0.0634(19) 0.0585(18) 0.0540(17) -0.0145(14) -0.0037(14) -0.0373(15)
C181 0.0503(17) 0.0592(19) 0.0464(16) -0.0155(14) -0.0155(13) 0.0020(14)
C182 0.0556(19) 0.063(2) 0.074(2) -0.0204(17) -0.0256(16) -0.0018(15)
C183 0.081(2) 0.101(3) 0.0511(19) -0.0266(19) -0.0348(18) 0.008(2)
C184 0.069(2) 0.065(2) 0.0548(19) 0.0049(16) -0.0207(16) -0.0024(17)
C185 0.0487(15) 0.0393(14) 0.0396(14) 0.0006(11) -0.0101(12) -0.0278(12)
C186 0.0385(14) 0.0408(15) 0.0489(16) -0.0015(12) -0.0035(12) -0.0157(12)
C187 0.138(3) 0.0460(18) 0.078(2) 0.0111(16) -0.054(2) -0.054(2)
C188 0.0374(15) 0.080(2) 0.0512(17) 0.0233(15) -0.0149(13) -0.0310(15)
C189 0.0371(14) 0.0657(18) 0.0407(14) 0.0072(13) -0.0157(12) -0.0315(13)
C190 0.0330(14) 0.104(2) 0.0396(15) -0.0208(15) 0.0002(12) -0.0361(15)
C191 0.081(2) 0.124(3) 0.079(2) 0.050(2) -0.050(2) -0.084(2)
C192 0.0381(14) 0.0538(17) 0.0568(17) -0.0098(13) -0.0150(13) -0.0206(12)
O193 0.0178(7) 0.0247(8) 0.0384(9) -0.0085(7) -0.0025(6) -0.0082(6)
O194 0.0303(8) 0.0288(9) 0.0506(10) -0.0133(7) -0.0128(8) -0.0077(7)
O195 0.0342(9) 0.0538(11) 0.0403(10) -0.0061(8) -0.0100(8) -0.0175(8)
O196 0.0297(9) 0.0485(11) 0.0398(10) -0.0001(8) -0.0107(7) -0.0130(8)

loop_
_atom_type_symbol
_atom_type_description
_atom_type_scat_dispersion_real
_atom_type_scat_dispersion_imag
_atom_type_scat_source
C C 0.0033 0.0016 'International Tables Vol C Tables 4.2.6.8 and 6.1.1.4'
H H 0.0000 0.0000 'International Tables Vol C Tables 4.2.6.8 and 6.1.1.4'
N N 0.0061 0.0033 'International Tables Vol C Tables 4.2.6.8 and 6.1.1.4'
O O 0.0106 0.0060 'International Tables Vol C Tables 4.2.6.8 and 6.1.1.4'

loop_
_geom_angle_atom_site_label_1
_geom_angle_atom_site_label_2
_geom_angle_atom_site_label_3
_geom_angle
C118 O119 C120 118.59(15)
C141 O142 C143 118.29(19)
C2 N3 H3 125.8
C2 N3 C4 108.50(16)
C4 N3 H3 125.8
C5 N6 H6 125.8
C7 N6 H6 125.8
C7 N6 C5 108.35(16)
C22 N23 H23 125.9
C22 N23 C24 108.10(17)
C24 N23 H23 125.9
C25 N26 H26 126.4
C25 N26 C27 107.24(17)
C27 N26 H26 126.4
C42 N43 H43 125.9
C44 N43 H43 125.9
C44 N43 C42 108.2(2)
C45 N46 H46 126.2
C47 N46 H46 126.2
C47 N46 C45 107.6(2)
C62 N63 H63 126.5
C62 N63 C64 107.03(19)
C64 N63 H63 126.5
C65 N66 H66 126.2
C65 N66 C67 107.67(18)
C67 N66 H66 126.2
C81 N82 C83 117.45(18)
C89 N88 C87 118.58(19)
C95 N94 C93 117.4(2)
C123 N125 H125 120.0
C123 N125 C126 120.06(16)
C126 N125 H125 120.0
C146 N148 H148 118.4
C146 N148 C149 123.3(2)
C149 N148 H148 118.4
C2 C1 C20 117.61(17)
C2 C1 C100 118.67(17)
C20 C1 C100 123.55(17)
N3 C2 C1 129.52(17)
N3 C2 C17 108.86(17)
C1 C2 C17 121.52(18)
N3 C4 C5 131.46(18)
N3 C4 C16 109.03(17)
C5 C4 C16 119.42(18)
N6 C5 C4 132.49(18)
N6 C5 C13 109.36(17)
C4 C5 C13 118.07(18)
N6 C7 C8 130.32(19)
N6 C7 C12 109.42(17)
C8 C7 C12 120.25(18)
C7 C8 C101 120.52(18)
C9 C8 C7 117.47(19)
C9 C8 C101 122.00(18)
C8 C9 H9 118.5
C8 C9 C10 123.08(19)
C10 C9 H9 118.5
C9 C10 C165 121.19(19)
C11 C10 C9 117.64(19)
C11 C10 C165 121.1(2)
C10 C11 H11 119.5
C10 C11 C12 121.0(2)
C12 C11 H11 119.5
C7 C12 C13 106.44(17)
C11 C12 C7 120.33(19)
C11 C12 C13 133.1(2)
C5 C13 C12 106.34(18)
C14 C13 C5 121.69(19)
C14 C13 C12 131.97(19)
C13 C14 H14 120.0
C15 C14 C13 119.93(19)
C15 C14 H14 120.0
C14 C15 H15 120.4
C14 C15 C16 119.22(19)
C16 C15 H15 120.4
C4 C16 C17 106.76(17)
C15 C16 C4 121.45(19)
C15 C16 C17 131.73(19)
C2 C17 C16 106.85(17)
C18 C17 C2 118.94(18)
C18 C17 C16 134.16(18)
C17 C18 H18 119.6
C19 C18 C17 120.82(18)
C19 C18 H18 119.6
C18 C19 C20 118.49(18)
C18 C19 C161 119.98(18)
C20 C19 C161 121.47(18)
C1 C20 C19 122.54(18)
C1 C20 H20 118.7
C19 C20 H20 118.7
C22 C21 C104 121.93(18)
C40 C21 C22 116.92(19)
C40 C21 C104 121.10(19)
N23 C22 C21 129.39(19)
N23 C22 C37 109.36(17)
C21 C22 C37 121.25(18)
N23 C24 C25 130.76(19)
N23 C24 C36 110.04(18)
C25 C24 C36 119.19(19)
N26 C25 C24 130.11(19)
N26 C25 C33 110.56(18)
C24 C25 C33 119.31(19)
N26 C27 C28 128.3(2)
N26 C27 C32 110.10(18)
C32 C27 C28 121.61(19)
C27 C28 C105 118.77(19)
C29 C28 C27 116.3(2)
C29 C28 C105 124.8(2)
C28 C29 H29 118.2
C30 C29 C28 123.6(2)
C30 C29 H29 118.2
C29 C30 C31 118.7(2)
C29 C30 C173 119.3(2)
C31 C30 C173 122.0(2)
C30 C31 H31 120.0
C30 C31 C32 120.1(2)
C32 C31 H31 120.0
C27 C32 C31 119.7(2)
C27 C32 C33 106.47(18)
C31 C32 C33 133.8(2)
C25 C33 C32 105.59(18)
C25 C33 C34 120.92(19)
C34 C33 C32 133.5(2)
C33 C34 H34 120.1
C35 C34 C33 119.8(2)
C35 C34 H34 120.1
C34 C35 H35 119.9
C34 C35 C36 120.1(2)
C36 C35 H35 119.9
C24 C36 C35 120.70(19)
C24 C36 C37 105.52(18)
C35 C36 C37 133.77(19)
C22 C37 C36 106.98(17)
C22 C37 C38 119.93(19)
C38 C37 C36 133.07(19)
C37 C38 H38 120.0
C39 C38 C37 120.06(19)
C39 C38 H38 120.0
C38 C39 C40 118.43(19)
C38 C39 C169 122.70(19)
C40 C39 C169 118.82(19)
C21 C40 C39 123.38(19)
C21 C40 H40 118.3
C39 C40 H40 118.3
C42 C41 C108 120.8(2)
C60 C41 C42 116.1(2)
C60 C41 C108 123.0(2)
N43 C42 C41 127.9(2)
N43 C42 C57 108.8(2)
C57 C42 C41 123.3(2)
N43 C44 C45 129.8(2)
N43 C44 C56 110.2(2)
C56 C44 C45 119.9(2)
N46 C45 C44 128.6(2)
N46 C45 C53 110.8(2)
C53 C45 C44 120.6(2)
N46 C47 C48 127.7(2)
N46 C47 C52 109.8(2)
C48 C47 C52 122.5(2)
C47 C48 C49 117.5(2)
C47 C48 C109 118.1(2)
C49 C48 C109 124.3(2)
C48 C49 H49 119.0
C48 C49 C50 122.0(3)
C50 C49 H49 119.0
C49 C50 C181 118.1(3)
C51 C50 C49 118.5(2)
C51 C50 C181 123.2(3)
C50 C51 H51 119.3
C50 C51 C52 121.4(3)
C52 C51 H51 119.3
C47 C52 C53 106.2(2)
C51 C52 C47 117.9(3)
C51 C52 C53 135.9(3)
C45 C53 C52 105.6(2)
C45 C53 C54 118.7(2)
C54 C53 C52 135.7(2)
C53 C54 H54 119.6
C55 C54 C53 120.9(2)
C55 C54 H54 119.6
C54 C55 H55 119.6
C54 C55 C56 120.7(2)
C56 C55 H55 119.6
C44 C56 C55 119.2(2)
C44 C56 C57 105.5(2)
C55 C56 C57 135.3(2)
C42 C57 C56 107.3(2)
C42 C57 C58 117.9(2)
C58 C57 C56 134.7(2)
C57 C58 H58 119.2
C59 C58 C57 121.5(2)
C59 C58 H58 119.2
C58 C59 C60 118.5(2)
C58 C59 C177 123.1(2)
C60 C59 C177 118.4(2)
C41 C60 C59 122.6(2)
C41 C60 H60 118.7
C59 C60 H60 118.7
C62 C61 C112 122.6(2)
C80 C61 C62 116.3(2)
C80 C61 C112 121.0(2)
N63 C62 C61 128.0(2)
N63 C62 C77 110.36(19)
C77 C62 C61 121.5(2)
N63 C64 C65 129.3(2)
N63 C64 C76 110.79(19)
C76 C64 C65 119.9(2)
N66 C65 C64 130.8(2)
N66 C65 C73 110.58(19)
C64 C65 C73 118.6(2)
N66 C67 C68 128.7(2)
N66 C67 C72 109.67(19)
C68 C67 C72 121.7(2)
C67 C68 C69 116.9(2)
C67 C68 C113 118.7(2)
C69 C68 C113 124.3(2)
C68 C69 H69 118.5
C70 C69 C68 122.9(2)
C70 C69 H69 118.5
C69 C70 C189 122.4(2)
C71 C70 C69 118.2(2)
C71 C70 C189 119.4(2)
C70 C71 H71 119.4
C70 C71 C72 121.1(2)
C72 C71 H71 119.4
C67 C72 C73 106.82(19)
C71 C72 C67 119.2(2)
C71 C72 C73 134.0(2)
C65 C73 C72 105.3(2)
C74 C73 C65 121.2(2)
C74 C73 C72 133.6(2)
C73 C74 H74 119.8
C75 C74 C73 120.3(2)
C75 C74 H74 119.8
C74 C75 H75 120.6
C74 C75 C76 118.9(2)
C76 C75 H75 120.6
C64 C76 C75 121.1(2)
C64 C76 C77 105.54(19)
C75 C76 C77 133.2(2)
C62 C77 C76 106.27(19)
C78 C77 C62 119.9(2)
C78 C77 C76 133.7(2)
C77 C78 H78 119.9
C77 C78 C79 120.2(2)
C79 C78 H78 119.9
C78 C79 C185 122.8(2)
C80 C79 C78 118.2(2)
C80 C79 C185 118.9(2)
C61 C80 H80 118.1
C79 C80 C61 123.8(2)
C79 C80 H80 118.1
N82 C81 C86 123.0(2)
N82 C81 C102 115.94(18)
C86 C81 C102 121.06(19)
N82 C83 C84 123.00(19)
N82 C83 C103 117.58(18)
C84 C83 C103 119.37(19)
C83 C84 H84 120.7
C85 C84 C83 118.5(2)
C85 C84 H84 120.7
C84 C85 H85 120.3
C86 C85 C84 119.3(2)
C86 C85 H85 120.3
C81 C86 H86 120.6
C85 C86 C81 118.7(2)
C85 C86 H86 120.6
N88 C87 C92 122.3(2)
N88 C87 C106 115.92(19)
C92 C87 C106 121.8(2)
N88 C89 C90 122.2(2)
N88 C89 C107 117.0(2)
C90 C89 C107 120.8(2)
C89 C90 H90 121.0
C91 C90 C89 118.0(2)
C91 C90 H90 121.0
C90 C91 H91 119.6
C92 C91 C90 120.8(2)
C92 C91 H91 119.6
C87 C92 H92 121.0
C91 C92 C87 118.1(2)
C91 C92 H92 121.0
N94 C93 C98 122.5(2)
N94 C93 C110 116.3(2)
C98 C93 C110 121.1(2)
N94 C95 C96 122.5(2)
N94 C95 C111 118.3(2)
C96 C95 C111 119.1(2)
C95 C96 H96 120.2
C97 C96 C95 119.6(2)
C97 C96 H96 120.2
C96 C97 H97 120.6
C96 C97 C98 118.8(2)
C98 C97 H97 120.6
C93 C98 H98 120.4
C97 C98 C93 119.1(2)
C97 C98 H98 120.4
C100 C99 C115 171.4(2)
C99 C100 C1 171.3(2)
C102 C101 C8 176.9(2)
C101 C102 C81 178.4(2)
C104 C103 C83 173.2(2)
C103 C104 C21 177.2(2)
C106 C105 C28 173.1(2)
C105 C106 C87 175.1(2)
C108 C107 C89 179.0(2)
C107 C108 C41 176.2(2)
C110 C109 C48 170.8(3)
C109 C110 C93 175.7(2)
C112 C111 C95 170.7(3)
C111 C112 C61 176.6(2)
C114 C113 C68 171.5(2)
C113 C114 C138 172.7(2)
C116 C115 C99 116.65(17)
C122 C115 C99 124.66(18)
C122 C115 C116 118.67(18)
C115 C116 H116 118.7
C117 C116 C115 122.69(18)
C117 C116 H116 118.7
C116 C117 C118 118.06(17)
C116 C117 C123 114.92(17)
C118 C117 C123 127.01(17)
O119 C118 C117 117.67(17)
O119 C118 C121 122.51(17)
C121 C118 C117 119.82(18)
O119 C120 H12A 109.5
O119 C120 H12B 109.5
O119 C120 H12C 109.5
H12A C120 H12B 109.5
H12A C120 H12C 109.5
H12B C120 H12C 109.5
C118 C121 H121 119.6
C122 C121 C118 120.77(18)
C122 C121 H121 119.6
C115 C122 C121 119.98(18)
C115 C122 H122 120.0
C121 C122 H122 120.0
O124 C123 N125 120.79(17)
O124 C123 C117 120.27(17)
N125 C123 C117 118.94(17)
N125 C126 H126 108.1
N125 C126 C127 111.30(16)
N125 C126 C137 108.59(16)
C127 C126 H126 108.1
C127 C126 C137 112.62(16)
C137 C126 H126 108.1
C128 C127 C126 119.31(18)
C128 C127 C136 119.27(18)
C136 C127 C126 121.42(17)
C127 C128 H128 119.1
C127 C128 C129 121.8(2)
C129 C128 H128 119.1
C128 C129 H129 119.9
C130 C129 C128 120.2(2)
C130 C129 H129 119.9
C129 C130 H130 119.8
C129 C130 C131 120.3(2)
C131 C130 H130 119.8
C130 C131 C136 119.60(19)
C132 C131 C130 121.08(19)
C132 C131 C136 119.31(19)
C131 C132 H132 119.5
C133 C132 C131 120.9(2)
C133 C132 H132 119.5
C132 C133 H133 119.9
C132 C133 C134 120.2(2)
C134 C133 H133 119.9
C133 C134 H134 119.7
C135 C134 C133 120.6(2)
C135 C134 H134 119.7
C134 C135 H135 119.5
C134 C135 C136 121.0(2)
C136 C135 H135 119.5
C127 C136 C131 118.79(17)
C127 C136 C135 123.20(18)
C135 C136 C131 118.01(18)
C126 C137 H13A 109.5
C126 C137 H13B 109.5
C126 C137 H13C 109.5
H13A C137 H13B 109.5
H13A C137 H13C 109.5
H13B C137 H13C 109.5
C139 C138 C114 117.8(2)
C145 C138 C114 124.6(2)
C145 C138 C139 117.6(2)
C138 C139 H139 118.4
C140 C139 C138 123.3(2)
C140 C139 H139 118.4
C139 C140 C141 117.4(2)
C139 C140 C146 115.7(2)
C141 C140 C146 126.9(2)
O142 C141 C140 116.8(2)
O142 C141 C144 123.2(2)
C144 C141 C140 120.0(2)
O142 C143 H14A 109.5
O142 C143 H14B 109.5
O142 C143 H14C 109.5
H14A C143 H14B 109.5
H14A C143 H14C 109.5
H14B C143 H14C 109.5
C141 C144 H144 119.5
C141 C144 C145 121.0(2)
C145 C144 H144 119.5
C138 C145 H145 119.6
C144 C145 C138 120.7(2)
C144 C145 H145 119.6
O147 C146 N148 120.1(2)
O147 C146 C140 121.0(2)
N148 C146 C140 118.9(2)
N148 C149 H149 108.5
N148 C149 C150 112.79(19)
N148 C149 C160 107.3(2)
C150 C149 H149 108.5
C150 C149 C160 111.0(2)
C160 C149 H149 108.5
C151 C150 C149 121.3(2)
C151 C150 C159 119.2(2)
C159 C150 C149 119.4(2)
C150 C151 H151 119.3
C150 C151 C152 121.3(3)
C152 C151 H151 119.3
C151 C152 H152 119.7
C153 C152 C151 120.6(3)
C153 C152 H152 119.7
C152 C153 H153 119.7
C152 C153 C154 120.6(3)
C154 C153 H153 119.7
C153 C154 C155 121.2(3)
C159 C154 C153 119.3(3)
C159 C154 C155 119.5(3)
C154 C155 H155 119.8
C156 C155 C154 120.4(3)
C156 C155 H155 119.8
C155 C156 H156 119.9
C155 C156 C157 120.3(3)
C157 C156 H156 119.9
C156 C157 H157 119.5
C158 C157 C156 120.9(3)
C158 C157 H157 119.5
C157 C158 H158 119.5
C157 C158 C159 120.9(3)
C159 C158 H158 119.5
C154 C159 C150 118.9(2)
C158 C159 C150 123.2(2)
C158 C159 C154 117.9(3)
C149 C160 H16A 109.5
C149 C160 H16B 109.5
C149 C160 H16C 109.5
H16A C160 H16B 109.5
H16A C160 H16C 109.5
H16B C160 H16C 109.5
C162 C161 C19 109.09(17)
C162 C161 C163 108.67(19)
C163 C161 C19 112.38(17)
C164 C161 C19 109.72(17)
C164 C161 C162 108.9(2)
C164 C161 C163 108.04(18)
C161 C162 H16D 109.5
C161 C162 H16E 109.5
C161 C162 H16F 109.5
H16D C162 H16E 109.5
H16D C162 H16F 109.5
H16E C162 H16F 109.5
C161 C163 H16G 109.5
C161 C163 H16H 109.5
C161 C163 H16I 109.5
H16G C163 H16H 109.5
H16G C163 H16I 109.5
H16H C163 H16I 109.5
C161 C164 H16J 109.5
C161 C164 H16K 109.5
C161 C164 H16L 109.5
H16J C164 H16K 109.5
H16J C164 H16L 109.5
H16K C164 H16L 109.5
C10 C165 C166 110.57(18)
C167 C165 C10 109.27(18)
C167 C165 C166 107.9(2)
C168 C165 C10 111.38(18)
C168 C165 C166 107.47(19)
C168 C165 C167 110.2(2)
C165 C166 H16M 109.5
C165 C166 H16N 109.5
C165 C166 H16O 109.5
H16M C166 H16N 109.5
H16M C166 H16O 109.5
H16N C166 H16O 109.5
C165 C167 H16P 109.5
C165 C167 H16Q 109.5
C165 C167 H16R 109.5
H16P C167 H16Q 109.5
H16P C167 H16R 109.5
H16Q C167 H16R 109.5
C165 C168 H16S 109.5
C165 C168 H16T 109.5
C165 C168 H16U 109.5
H16S C168 H16T 109.5
H16S C168 H16U 109.5
H16T C168 H16U 109.5
C170 C169 C39 112.21(19)
C170 C169 C171 109.0(2)
C170 C169 C172 108.3(2)
C171 C169 C39 110.13(19)
C172 C169 C39 108.56(18)
C172 C169 C171 108.5(2)
C169 C170 H17A 109.5
C169 C170 H17B 109.5
C169 C170 H17C 109.5
H17A C170 H17B 109.5
H17A C170 H17C 109.5
H17B C170 H17C 109.5
C169 C171 H17D 109.5
C169 C171 H17E 109.5
C169 C171 H17F 109.5
H17D C171 H17E 109.5
H17D C171 H17F 109.5
H17E C171 H17F 109.5
C169 C172 H17G 109.5
C169 C172 H17H 109.5
C169 C172 H17I 109.5
H17G C172 H17H 109.5
H17G C172 H17I 109.5
H17H C172 H17I 109.5
C30 C173 C175 108.56(18)
C174 C173 C30 112.49(19)
C174 C173 C175 108.4(2)
C174 C173 C176 108.8(2)
C176 C173 C30 109.7(2)
C176 C173 C175 108.8(2)
C173 C174 H17J 109.5
C173 C174 H17K 109.5
C173 C174 H17L 109.5
H17J C174 H17K 109.5
H17J C174 H17L 109.5
H17K C174 H17L 109.5
C173 C175 H17M 109.5
C173 C175 H17N 109.5
C173 C175 H17O 109.5
H17M C175 H17N 109.5
H17M C175 H17O 109.5
H17N C175 H17O 109.5
C173 C176 H17P 109.5
C173 C176 H17Q 109.5
C173 C176 H17R 109.5
H17P C176 H17Q 109.5
H17P C176 H17R 109.5
H17Q C176 H17R 109.5
C59 C177 C179 110.6(2)
C178 C177 C59 108.9(2)
C178 C177 C179 109.2(3)
C178 C177 C180 108.4(2)
C180 C177 C59 112.2(2)
C180 C177 C179 107.6(2)
C177 C178 H17S 109.5
C177 C178 H17T 109.5
C177 C178 H17U 109.5
H17S C178 H17T 109.5
H17S C178 H17U 109.5
H17T C178 H17U 109.5
C177 C179 H17V 109.5
C177 C179 H17W 109.5
C177 C179 H17X 109.5
H17V C179 H17W 109.5
H17V C179 H17X 109.5
H17W C179 H17X 109.5
C177 C180 H18A 109.5
C177 C180 H18B 109.5
C177 C180 H18C 109.5
H18A C180 H18B 109.5
H18A C180 H18C 109.5
H18B C180 H18C 109.5
C50 C181 C183 107.7(2)
C182 C181 C50 112.1(2)
C182 C181 C183 107.7(3)
C184 C181 C50 112.9(3)
C184 C181 C182 108.1(2)
C184 C181 C183 108.1(3)
C181 C182 H18D 109.5
C181 C182 H18E 109.5
C181 C182 H18F 109.5
H18D C182 H18E 109.5
H18D C182 H18F 109.5
H18E C182 H18F 109.5
C181 C183 H18G 109.5
C181 C183 H18H 109.5
C181 C183 H18I 109.5
H18G C183 H18H 109.5
H18G C183 H18I 109.5
H18H C183 H18I 109.5
C181 C184 H18J 109.5
C181 C184 H18K 109.5
C181 C184 H18L 109.5
H18J C184 H18K 109.5
H18J C184 H18L 109.5
H18K C184 H18L 109.5
C79 C185 C187 108.8(2)
C79 C185 C188 109.1(2)
C186 C185 C79 112.7(2)
C186 C185 C187 108.5(2)
C186 C185 C188 108.2(2)
C187 C185 C188 109.5(2)
C185 C186 H18M 109.5
C185 C186 H18N 109.5
C185 C186 H18O 109.5
H18M C186 H18N 109.5
H18M C186 H18O 109.5
H18N C186 H18O 109.5
C185 C187 H18P 109.5
C185 C187 H18Q 109.5
C185 C187 H18R 109.5
H18P C187 H18Q 109.5
H18P C187 H18R 109.5
H18Q C187 H18R 109.5
C185 C188 H18S 109.5
C185 C188 H18T 109.5
C185 C188 H18U 109.5
H18S C188 H18T 109.5
H18S C188 H18U 109.5
H18T C188 H18U 109.5
C190 C189 C70 109.0(2)
C191 C189 C70 112.2(2)
C191 C189 C190 108.5(3)
C191 C189 C192 108.2(3)
C192 C189 C70 109.4(2)
C192 C189 C190 109.6(2)
C189 C190 H19A 109.5
C189 C190 H19B 109.5
C189 C190 H19C 109.5
H19A C190 H19B 109.5
H19A C190 H19C 109.5
H19B C190 H19C 109.5
C189 C191 H19D 109.5
C189 C191 H19E 109.5
C189 C191 H19F 109.5
H19D C191 H19E 109.5
H19D C191 H19F 109.5
H19E C191 H19F 109.5
C189 C192 H19G 109.5
C189 C192 H19H 109.5
C189 C192 H19I 109.5
H19G C192 H19H 109.5
H19G C192 H19I 109.5
H19H C192 H19I 109.5
H19J O193 H19K 109.5
H19L O194 H19M 109.5
H19N O195 H19O 109.5
H19P O196 H19Q 109.4

loop_
_geom_bond_atom_site_label_1
_geom_bond_atom_site_label_2
_geom_bond_distance
O119 C118 1.370(2)
O119 C120 1.429(2)
O124 C123 1.237(2)
O142 C141 1.367(3)
O142 C143 1.430(3)
O147 C146 1.243(3)
N3 H3 0.8800
N3 C2 1.388(2)
N3 C4 1.388(2)
N6 H6 0.8800
N6 C5 1.384(3)
N6 C7 1.379(2)
N23 H23 0.8800
N23 C22 1.378(3)
N23 C24 1.385(3)
N26 H26 0.8800
N26 C25 1.378(3)
N26 C27 1.384(3)
N43 H43 0.8800
N43 C42 1.384(3)
N43 C44 1.373(3)
N46 H46 0.8800
N46 C45 1.372(3)
N46 C47 1.370(3)
N63 H63 0.8800
N63 C62 1.377(3)
N63 C64 1.386(3)
N66 H66 0.8800
N66 C65 1.382(3)
N66 C67 1.382(3)
N82 C81 1.346(3)
N82 C83 1.348(3)
N88 C87 1.346(3)
N88 C89 1.337(3)
N94 C93 1.356(3)
N94 C95 1.345(3)
N125 H125 0.8800
N125 C123 1.331(2)
N125 C126 1.460(2)
N148 H148 0.8800
N148 C146 1.337(3)
N148 C149 1.455(3)
C1 C2 1.393(3)
C1 C20 1.396(3)
C1 C100 1.428(3)
C2 C17 1.409(3)
C4 C5 1.401(3)
C4 C16 1.406(3)
C5 C13 1.408(3)
C7 C8 1.405(3)
C7 C12 1.409(3)
C8 C9 1.402(3)
C8 C101 1.429(3)
C9 H9 0.9500
C9 C10 1.410(3)
C10 C11 1.392(3)
C10 C165 1.537(3)
C11 H11 0.9500
C11 C12 1.393(3)
C12 C13 1.445(3)
C13 C14 1.405(3)
C14 H14 0.9500
C14 C15 1.368(3)
C15 H15 0.9500
C15 C16 1.406(3)
C16 C17 1.439(3)
C17 C18 1.405(3)
C18 H18 0.9500
C18 C19 1.387(3)
C19 C20 1.405(3)
C19 C161 1.540(3)
C20 H20 0.9500
C21 C22 1.402(3)
C21 C40 1.396(3)
C21 C104 1.428(3)
C22 C37 1.403(3)
C24 C25 1.400(3)
C24 C36 1.404(3)
C25 C33 1.401(3)
C27 C28 1.408(3)
C27 C32 1.395(3)
C28 C29 1.398(3)
C28 C105 1.415(3)
C29 H29 0.9500
C29 C30 1.384(3)
C30 C31 1.393(3)
C30 C173 1.543(3)
C31 H31 0.9500
C31 C32 1.401(3)
C32 C33 1.451(3)
C33 C34 1.408(3)
C34 H34 0.9500
C34 C35 1.365(3)
C35 H35 0.9500
C35 C36 1.408(3)
C36 C37 1.451(3)
C37 C38 1.404(3)
C38 H38 0.9500
C38 C39 1.393(3)
C39 C40 1.399(3)
C39 C169 1.537(3)
C40 H40 0.9500
C41 C42 1.411(3)
C41 C60 1.404(3)
C41 C108 1.420(3)
C42 C57 1.396(3)
C44 C45 1.414(3)
C44 C56 1.399(3)
C45 C53 1.395(3)
C47 C48 1.393(3)
C47 C52 1.410(3)
C48 C49 1.395(3)
C48 C109 1.430(4)
C49 H49 0.9500
C49 C50 1.415(4)
C50 C51 1.387(4)
C50 C181 1.539(4)
C51 H51 0.9500
C51 C52 1.404(4)
C52 C53 1.445(4)
C53 C54 1.430(4)
C54 H54 0.9500
C54 C55 1.360(4)
C55 H55 0.9500
C55 C56 1.424(4)
C56 C57 1.445(4)
C57 C58 1.404(4)
C58 H58 0.9500
C58 C59 1.388(4)
C59 C60 1.409(3)
C59 C177 1.538(4)
C60 H60 0.9500
C61 C62 1.404(3)
C61 C80 1.400(3)
C61 C112 1.409(3)
C62 C77 1.404(3)
C64 C65 1.403(3)
C64 C76 1.399(3)
C65 C73 1.411(3)
C67 C68 1.399(3)
C67 C72 1.409(3)
C68 C69 1.404(3)
C68 C113 1.431(3)
C69 H69 0.9500
C69 C70 1.404(3)
C70 C71 1.389(3)
C70 C189 1.545(3)
C71 H71 0.9500
C71 C72 1.396(3)
C72 C73 1.452(3)
C73 C74 1.402(3)
C74 H74 0.9500
C74 C75 1.384(3)
C75 H75 0.9500
C75 C76 1.417(3)
C76 C77 1.454(3)
C77 C78 1.396(3)
C78 H78 0.9500
C78 C79 1.398(3)
C79 C80 1.394(3)
C79 C185 1.533(3)
C80 H80 0.9500
C81 C86 1.398(3)
C81 C102 1.433(3)
C83 C84 1.394(3)
C83 C103 1.436(3)
C84 H84 0.9500
C84 C85 1.389(3)
C85 H85 0.9500
C85 C86 1.375(3)
C86 H86 0.9500
C87 C92 1.404(3)
C87 C106 1.429(3)
C89 C90 1.403(3)
C89 C107 1.439(3)
C90 H90 0.9500
C90 C91 1.380(3)
C91 H91 0.9500
C91 C92 1.363(3)
C92 H92 0.9500
C93 C98 1.391(3)
C93 C110 1.421(4)
C95 C96 1.396(3)
C95 C111 1.436(3)
C96 H96 0.9500
C96 C97 1.367(3)
C97 H97 0.9500
C97 C98 1.385(4)
C98 H98 0.9500
C99 C100 1.201(3)
C99 C115 1.433(3)
C101 C102 1.198(3)
C103 C104 1.201(3)
C105 C106 1.207(3)
C107 C108 1.211(3)
C109 C110 1.210(3)
C111 C112 1.204(3)
C113 C114 1.204(3)
C114 C138 1.423(3)
C115 C116 1.390(3)
C115 C122 1.390(3)
C116 H116 0.9500
C116 C117 1.387(3)
C117 C118 1.406(3)
C117 C123 1.504(3)
C118 C121 1.395(3)
C120 H12A 0.9800
C120 H12B 0.9800
C120 H12C 0.9800
C121 H121 0.9500
C121 C122 1.391(3)
C122 H122 0.9500
C126 H126 1.0000
C126 C127 1.520(3)
C126 C137 1.523(3)
C127 C128 1.372(3)
C127 C136 1.422(3)
C128 H128 0.9500
C128 C129 1.405(3)
C129 H129 0.9500
C129 C130 1.354(3)
C130 H130 0.9500
C130 C131 1.420(3)
C131 C132 1.417(3)
C131 C136 1.423(3)
C132 H132 0.9500
C132 C133 1.362(3)
C133 H133 0.9500
C133 C134 1.403(3)
C134 H134 0.9500
C134 C135 1.370(3)
C135 H135 0.9500
C135 C136 1.423(3)
C137 H13A 0.9800
C137 H13B 0.9800
C137 H13C 0.9800
C138 C139 1.403(3)
C138 C145 1.386(3)
C139 H139 0.9500
C139 C140 1.383(3)
C140 C141 1.418(3)
C140 C146 1.499(3)
C141 C144 1.382(3)
C143 H14A 0.9800
C143 H14B 0.9800
C143 H14C 0.9800
C144 H144 0.9500
C144 C145 1.385(3)
C145 H145 0.9500
C149 H149 1.0000
C149 C150 1.514(3)
C149 C160 1.522(3)
C150 C151 1.375(3)
C150 C159 1.437(4)
C151 H151 0.9500
C151 C152 1.404(4)
C152 H152 0.9500
C152 C153 1.355(4)
C153 H153 0.9500
C153 C154 1.422(4)
C154 C155 1.426(4)
C154 C159 1.421(4)
C155 H155 0.9500
C155 C156 1.362(5)
C156 H156 0.9500
C156 C157 1.392(5)
C157 H157 0.9500
C157 C158 1.373(4)
C158 H158 0.9500
C158 C159 1.413(4)
C160 H16A 0.9800
C160 H16B 0.9800
C160 H16C 0.9800
C161 C162 1.529(3)
C161 C163 1.534(3)
C161 C164 1.526(3)
C162 H16D 0.9800
C162 H16E 0.9800
C162 H16F 0.9800
C163 H16G 0.9800
C163 H16H 0.9800
C163 H16I 0.9800
C164 H16J 0.9800
C164 H16K 0.9800
C164 H16L 0.9800
C165 C166 1.540(3)
C165 C167 1.531(3)
C165 C168 1.524(3)
C166 H16M 0.9800
C166 H16N 0.9800
C166 H16O 0.9800
C167 H16P 0.9800
C167 H16Q 0.9800
C167 H16R 0.9800
C168 H16S 0.9800
C168 H16T 0.9800
C168 H16U 0.9800
C169 C170 1.532(3)
C169 C171 1.533(3)
C169 C172 1.532(3)
C170 H17A 0.9800
C170 H17B 0.9800
C170 H17C 0.9800
C171 H17D 0.9800
C171 H17E 0.9800
C171 H17F 0.9800
C172 H17G 0.9800
C172 H17H 0.9800
C172 H17I 0.9800
C173 C174 1.519(4)
C173 C175 1.553(3)
C173 C176 1.531(4)
C174 H17J 0.9800
C174 H17K 0.9800
C174 H17L 0.9800
C175 H17M 0.9800
C175 H17N 0.9800
C175 H17O 0.9800
C176 H17P 0.9800
C176 H17Q 0.9800
C176 H17R 0.9800
C177 C178 1.533(4)
C177 C179 1.540(4)
C177 C180 1.534(4)
C178 H17S 0.9800
C178 H17T 0.9800
C178 H17U 0.9800
C179 H17V 0.9800
C179 H17W 0.9800
C179 H17X 0.9800
C180 H18A 0.9800
C180 H18B 0.9800
C180 H18C 0.9800
C181 C182 1.534(4)
C181 C183 1.547(4)
C181 C184 1.529(4)
C182 H18D 0.9800
C182 H18E 0.9800
C182 H18F 0.9800
C183 H18G 0.9800
C183 H18H 0.9800
C183 H18I 0.9800
C184 H18J 0.9800
C184 H18K 0.9800
C184 H18L 0.9800
C185 C186 1.525(4)
C185 C187 1.541(4)
C185 C188 1.542(4)
C186 H18M 0.9800
C186 H18N 0.9800
C186 H18O 0.9800
C187 H18P 0.9800
C187 H18Q 0.9800
C187 H18R 0.9800
C188 H18S 0.9800
C188 H18T 0.9800
C188 H18U 0.9800
C189 C190 1.537(4)
C189 C191 1.519(4)
C189 C192 1.521(4)
C190 H19A 0.9800
C190 H19B 0.9800
C190 H19C 0.9800
C191 H19D 0.9800
C191 H19E 0.9800
C191 H19F 0.9800
C192 H19G 0.9800
C192 H19H 0.9800
C192 H19I 0.9800
O193 H19J 0.8701
O193 H19K 0.8697
O194 H19L 0.8700
O194 H19M 0.8700
O195 H19N 0.8700
O195 H19O 0.8702
O196 H19P 0.8699
O196 H19Q 0.8702

loop_
_geom_torsion_atom_site_label_1
_geom_torsion_atom_site_label_2
_geom_torsion_atom_site_label_3
_geom_torsion_atom_site_label_4
_geom_torsion
O119 C118 C121 C122 -179.60(18)
O142 C141 C144 C145 -179.9(2)
N3 C2 C17 C16 0.7(2)
N3 C2 C17 C18 178.47(17)
N3 C4 C5 N6 -4.5(4)
N3 C4 C5 C13 171.8(2)
N3 C4 C16 C15 -176.45(18)
N3 C4 C16 C17 1.1(2)
N6 C5 C13 C12 3.2(2)
N6 C5 C13 C14 -177.34(19)
N6 C7 C8 C9 173.7(2)
N6 C7 C8 C101 -4.9(3)
N6 C7 C12 C11 -174.18(18)
N6 C7 C12 C13 1.6(2)
N23 C22 C37 C36 0.2(2)
N23 C22 C37 C38 178.94(17)
N23 C24 C25 N26 0.8(4)
N23 C24 C25 C33 -177.70(19)
N23 C24 C36 C35 178.53(18)
N23 C24 C36 C37 -0.6(2)
N26 C25 C33 C32 -0.8(2)
N26 C25 C33 C34 179.93(18)
N26 C27 C28 C29 -176.9(2)
N26 C27 C28 C105 -0.5(3)
N26 C27 C32 C31 176.33(18)
N26 C27 C32 C33 -2.0(2)
N43 C42 C57 C56 0.0(2)
N43 C42 C57 C58 178.02(19)
N43 C44 C45 N46 -1.2(4)
N43 C44 C45 C53 177.2(2)
N43 C44 C56 C55 -177.97(19)
N43 C44 C56 C57 0.1(2)
N46 C45 C53 C52 -0.5(2)
N46 C45 C53 C54 179.49(19)
N46 C47 C48 C49 -177.9(2)
N46 C47 C48 C109 -2.0(3)
N46 C47 C52 C51 177.67(19)
N46 C47 C52 C53 -0.1(2)
N63 C62 C77 C76 0.0(2)
N63 C62 C77 C78 176.95(19)
N63 C64 C65 N66 -2.6(4)
N63 C64 C65 C73 177.2(2)
N63 C64 C76 C75 -177.5(2)
N63 C64 C76 C77 -0.9(2)
N66 C65 C73 C72 0.1(3)
N66 C65 C73 C74 179.4(2)
N66 C67 C68 C69 -177.6(2)
N66 C67 C68 C113 0.2(3)
N66 C67 C72 C71 179.6(2)
N66 C67 C72 C73 -0.5(3)
N82 C81 C86 C85 0.6(3)
N82 C83 C84 C85 -0.2(3)
N88 C87 C92 C91 -2.3(3)
N88 C89 C90 C91 -2.1(3)
N94 C93 C98 C97 -2.7(3)
N94 C95 C96 C97 -2.5(3)
N125 C126 C127 C128 -32.8(2)
N125 C126 C127 C136 147.90(17)
N148 C149 C150 C151 -17.8(3)
N148 C149 C150 C159 165.6(2)
C1 C2 C17 C16 -175.96(18)
C1 C2 C17 C18 1.8(3)
C2 N3 C4 C5 -177.1(2)
C2 N3 C4 C16 -0.6(2)
C2 C1 C20 C19 2.7(3)
C2 C17 C18 C19 0.4(3)
C4 N3 C2 C1 176.3(2)
C4 N3 C2 C17 0.0(2)
C4 C5 C13 C12 -173.87(18)
C4 C5 C13 C14 5.6(3)
C4 C16 C17 C2 -1.1(2)
C4 C16 C17 C18 -178.4(2)
C5 N6 C7 C8 -178.5(2)
C5 N6 C7 C12 0.4(2)
C5 C4 C16 C15 0.5(3)
C5 C4 C16 C17 178.00(18)
C5 C13 C14 C15 -2.8(3)
C7 N6 C5 C4 174.2(2)
C7 N6 C5 C13 -2.3(2)
C7 C8 C9 C10 1.2(3)
C7 C12 C13 C5 -2.9(2)
C7 C12 C13 C14 177.7(2)
C8 C7 C12 C11 4.8(3)
C8 C7 C12 C13 -179.40(18)
C8 C9 C10 C11 2.9(3)
C8 C9 C10 C165 -179.02(19)
C9 C10 C11 C12 -3.3(3)
C9 C10 C165 C166 143.6(2)
C9 C10 C165 C167 -97.8(3)
C9 C10 C165 C168 24.2(3)
C10 C11 C12 C7 -0.4(3)
C10 C11 C12 C13 -174.9(2)
C11 C10 C165 C166 -38.4(3)
C11 C10 C165 C167 80.1(3)
C11 C10 C165 C168 -157.9(2)
C11 C12 C13 C5 172.1(2)
C11 C12 C13 C14 -7.3(4)
C12 C7 C8 C9 -5.1(3)
C12 C7 C8 C101 176.32(19)
C12 C13 C14 C15 176.5(2)
C13 C14 C15 C16 -1.3(3)
C14 C15 C16 C4 2.4(3)
C14 C15 C16 C17 -174.4(2)
C15 C16 C17 C2 176.1(2)
C15 C16 C17 C18 -1.2(4)
C16 C4 C5 N6 179.4(2)
C16 C4 C5 C13 -4.4(3)
C16 C17 C18 C19 177.4(2)
C17 C18 C19 C20 -1.0(3)
C17 C18 C19 C161 -178.34(18)
C18 C19 C20 C1 -0.6(3)
C18 C19 C161 C162 66.8(3)
C18 C19 C161 C163 -172.60(19)
C18 C19 C161 C164 -52.4(3)
C20 C1 C2 N3 -179.16(19)
C20 C1 C2 C17 -3.3(3)
C20 C19 C161 C162 -110.5(2)
C20 C19 C161 C163 10.1(3)
C20 C19 C161 C164 130.3(2)
C21 C22 C37 C36 -179.99(18)
C21 C22 C37 C38 -1.2(3)
C22 N23 C24 C25 179.8(2)
C22 N23 C24 C36 0.7(2)
C22 C21 C40 C39 0.1(3)
C22 C37 C38 C39 0.2(3)
C24 N23 C22 C21 179.6(2)
C24 N23 C22 C37 -0.5(2)
C24 C25 C33 C32 178.01(18)
C24 C25 C33 C34 -1.3(3)
C24 C36 C37 C22 0.3(2)
C24 C36 C37 C38 -178.3(2)
C25 N26 C27 C28 -179.7(2)
C25 N26 C27 C32 1.6(2)
C25 C24 C36 C35 -0.7(3)
C25 C24 C36 C37 -179.78(17)
C25 C33 C34 C35 0.6(3)
C27 N26 C25 C24 -179.1(2)
C27 N26 C25 C33 -0.5(2)
C27 C28 C29 C30 0.2(3)
C27 C32 C33 C25 1.7(2)
C27 C32 C33 C34 -179.1(2)
C28 C27 C32 C31 -2.5(3)
C28 C27 C32 C33 179.11(19)
C28 C29 C30 C31 -1.2(3)
C28 C29 C30 C173 177.6(2)
C29 C30 C31 C32 0.4(3)
C29 C30 C173 C174 -176.4(2)
C29 C30 C173 C175 -56.4(3)
C29 C30 C173 C176 62.4(3)
C30 C31 C32 C27 1.4(3)
C30 C31 C32 C33 179.3(2)
C31 C30 C173 C174 2.4(3)
C31 C30 C173 C175 122.4(2)
C31 C30 C173 C176 -118.8(2)
C31 C32 C33 C25 -176.4(2)
C31 C32 C33 C34 2.8(4)
C32 C27 C28 C29 1.7(3)
C32 C27 C28 C105 178.08(19)
C32 C33 C34 C35 -178.5(2)
C33 C34 C35 C36 0.0(3)
C34 C35 C36 C24 0.0(3)
C34 C35 C36 C37 178.8(2)
C35 C36 C37 C22 -178.7(2)
C35 C36 C37 C38 2.8(4)
C36 C24 C25 N26 179.80(19)
C36 C24 C25 C33 1.3(3)
C36 C37 C38 C39 178.6(2)
C37 C38 C39 C40 0.9(3)
C37 C38 C39 C169 -176.40(19)
C38 C39 C40 C21 -1.1(3)
C38 C39 C169 C170 -8.0(3)
C38 C39 C169 C171 -129.6(2)
C38 C39 C169 C172 111.7(2)
C40 C21 C22 N23 -179.14(19)
C40 C21 C22 C37 1.0(3)
C40 C39 C169 C170 174.71(19)
C40 C39 C169 C171 53.1(3)
C40 C39 C169 C172 -65.6(3)
C41 C42 C57 C56 -178.0(2)
C41 C42 C57 C58 0.0(3)
C42 N43 C44 C45 -178.2(2)
C42 N43 C44 C56 -0.1(2)
C42 C41 C60 C59 1.8(3)
C42 C57 C58 C59 0.7(3)
C44 N43 C42 C41 177.9(2)
C44 N43 C42 C57 0.0(2)
C44 C45 C53 C52 -179.16(19)
C44 C45 C53 C54 0.8(3)
C44 C56 C57 C42 -0.1(2)
C44 C56 C57 C58 -177.6(2)
C45 N46 C47 C48 178.4(2)
C45 N46 C47 C52 -0.2(2)
C45 C44 C56 C55 0.3(3)
C45 C44 C56 C57 178.44(19)
C45 C53 C54 C55 -0.5(3)
C47 N46 C45 C44 179.0(2)
C47 N46 C45 C53 0.4(2)
C47 C48 C49 C50 0.9(3)
C47 C52 C53 C45 0.3(2)
C47 C52 C53 C54 -179.6(3)
C48 C47 C52 C51 -1.0(3)
C48 C47 C52 C53 -178.8(2)
C48 C49 C50 C51 -1.7(4)
C48 C49 C50 C181 173.7(2)
C49 C50 C51 C52 1.2(3)
C49 C50 C181 C182 49.2(3)
C49 C50 C181 C183 -69.0(3)
C49 C50 C181 C184 171.7(2)
C50 C51 C52 C47 0.1(3)
C50 C51 C52 C53 177.0(2)
C51 C50 C181 C182 -135.5(3)
C51 C50 C181 C183 106.2(3)
C51 C50 C181 C184 -13.1(4)
C51 C52 C53 C45 -176.8(3)
C51 C52 C53 C54 3.2(5)
C52 C47 C48 C49 0.5(3)
C52 C47 C48 C109 176.5(2)
C52 C53 C54 C55 179.4(2)
C53 C54 C55 C56 0.1(4)
C54 C55 C56 C44 0.0(3)
C54 C55 C56 C57 -177.4(2)
C55 C56 C57 C42 177.5(2)
C55 C56 C57 C58 0.0(5)
C56 C44 C45 N46 -179.2(2)
C56 C44 C45 C53 -0.7(3)
C56 C57 C58 C59 177.9(2)
C57 C58 C59 C60 -0.1(3)
C57 C58 C59 C177 -179.7(2)
C58 C59 C60 C41 -1.2(3)
C58 C59 C177 C178 -110.3(3)
C58 C59 C177 C179 129.7(3)
C58 C59 C177 C180 9.6(3)
C60 C41 C42 N43 -178.8(2)
C60 C41 C42 C57 -1.2(3)
C60 C59 C177 C178 70.0(3)
C60 C59 C177 C179 -49.9(3)
C60 C59 C177 C180 -170.1(2)
C61 C62 C77 C76 -177.4(2)
C61 C62 C77 C78 -0.4(3)
C62 N63 C64 C65 -176.7(2)
C62 N63 C64 C76 0.9(2)
C62 C61 C80 C79 1.0(3)
C62 C77 C78 C79 0.1(3)
C64 N63 C62 C61 176.7(2)
C64 N63 C62 C77 -0.5(2)
C64 C65 C73 C72 -179.8(2)
C64 C65 C73 C74 -0.5(4)
C64 C76 C77 C62 0.6(2)
C64 C76 C77 C78 -175.8(2)
C65 N66 C67 C68 179.3(2)
C65 N66 C67 C72 0.6(2)
C65 C64 C76 C75 0.4(3)
C65 C64 C76 C77 177.0(2)
C65 C73 C74 C75 1.0(4)
C67 N66 C65 C64 179.5(2)
C67 N66 C65 C73 -0.4(2)
C67 C68 C69 C70 -1.9(3)
C67 C72 C73 C65 0.3(3)
C67 C72 C73 C74 -178.9(3)
C68 C67 C72 C71 0.7(3)
C68 C67 C72 C73 -179.4(2)
C68 C69 C70 C71 0.9(4)
C68 C69 C70 C189 -177.4(2)
C69 C70 C71 C72 1.0(4)
C69 C70 C189 C190 -133.4(2)
C69 C70 C189 C191 -13.3(4)
C69 C70 C189 C192 106.8(3)
C70 C71 C72 C67 -1.8(4)
C70 C71 C72 C73 178.4(3)
C71 C70 C189 C190 48.4(3)
C71 C70 C189 C191 168.5(3)
C71 C70 C189 C192 -71.5(3)
C71 C72 C73 C65 -179.9(3)
C71 C72 C73 C74 0.9(5)
C72 C67 C68 C69 1.0(3)
C72 C67 C68 C113 178.8(2)
C72 C73 C74 C75 -179.9(3)
C73 C74 C75 C76 -0.7(4)
C74 C75 C76 C64 0.0(4)
C74 C75 C76 C77 -175.4(2)
C75 C76 C77 C62 176.5(2)
C75 C76 C77 C78 0.1(4)
C76 C64 C65 N66 179.9(2)
C76 C64 C65 C73 -0.2(3)
C76 C77 C78 C79 176.1(2)
C77 C78 C79 C80 0.7(3)
C77 C78 C79 C185 -178.4(2)
C78 C79 C80 C61 -1.4(3)
C78 C79 C185 C186 5.6(3)
C78 C79 C185 C187 -114.7(3)
C78 C79 C185 C188 125.9(2)
C80 C61 C62 N63 -177.0(2)
C80 C61 C62 C77 -0.1(3)
C80 C79 C185 C186 -173.5(2)
C80 C79 C185 C187 66.1(3)
C80 C79 C185 C188 -53.3(3)
C81 N82 C83 C84 0.5(3)
C81 N82 C83 C103 -176.88(18)
C83 N82 C81 C86 -0.7(3)
C83 N82 C81 C102 178.11(17)
C83 C84 C85 C86 0.1(3)
C84 C85 C86 C81 -0.2(3)
C87 N88 C89 C90 -0.8(3)
C87 N88 C89 C107 177.87(19)
C89 N88 C87 C92 3.1(3)
C89 N88 C87 C106 -175.78(19)
C89 C90 C91 C92 2.8(4)
C90 C91 C92 C87 -0.7(4)
C93 N94 C95 C96 1.1(3)
C93 N94 C95 C111 -178.1(2)
C95 N94 C93 C98 1.5(3)
C95 N94 C93 C110 -176.49(19)
C95 C96 C97 C98 1.2(3)
C96 C97 C98 C93 1.3(3)
C99 C115 C116 C117 -179.84(18)
C99 C115 C122 C121 179.20(19)
C100 C1 C2 N3 -3.7(3)
C100 C1 C2 C17 172.20(18)
C100 C1 C20 C19 -172.55(19)
C101 C8 C9 C10 179.81(19)
C102 C81 C86 C85 -178.2(2)
C103 C83 C84 C85 177.14(19)
C104 C21 C22 N23 -1.6(3)
C104 C21 C22 C37 178.62(18)
C104 C21 C40 C39 -177.50(19)
C105 C28 C29 C30 -176.0(2)
C106 C87 C92 C91 176.4(2)
C107 C89 C90 C91 179.3(2)
C108 C41 C42 N43 -2.8(3)
C108 C41 C42 C57 174.8(2)
C108 C41 C60 C59 -174.1(2)
C109 C48 C49 C50 -174.8(2)
C110 C93 C98 C97 175.2(2)
C111 C95 C96 C97 176.7(2)
C112 C61 C62 N63 -0.4(4)
C112 C61 C62 C77 176.5(2)
C112 C61 C80 C79 -175.6(2)
C113 C68 C69 C70 -179.5(2)
C114 C138 C139 C140 179.7(2)
C114 C138 C145 C144 179.6(2)
C115 C116 C117 C118 1.1(3)
C115 C116 C117 C123 -179.83(17)
C116 C115 C122 C121 0.3(3)
C116 C117 C118 O119 179.11(17)
C116 C117 C118 C121 -0.7(3)
C116 C117 C123 O124 -6.3(3)
C116 C117 C123 N125 173.22(17)
C117 C118 C121 C122 0.2(3)
C118 C117 C123 O124 172.68(19)
C118 C117 C123 N125 -7.8(3)
C118 C121 C122 C115 0.0(3)
C120 O119 C118 C117 -172.33(17)
C120 O119 C118 C121 7.5(3)
C122 C115 C116 C117 -0.9(3)
C123 N125 C126 C127 -70.7(2)
C123 N125 C126 C137 164.74(17)
C123 C117 C118 O119 0.1(3)
C123 C117 C118 C121 -179.67(18)
C126 N125 C123 O124 -0.9(3)
C126 N125 C123 C117 179.56(16)
C126 C127 C128 C129 -179.76(19)
C126 C127 C136 C131 179.73(17)
C126 C127 C136 C135 0.1(3)
C127 C128 C129 C130 -0.4(3)
C128 C127 C136 C131 0.4(3)
C128 C127 C136 C135 -179.20(19)
C128 C129 C130 C131 1.1(3)
C129 C130 C131 C132 178.5(2)
C129 C130 C131 C136 -1.1(3)
C130 C131 C132 C133 -179.1(2)
C130 C131 C136 C127 0.4(3)
C130 C131 C136 C135 179.98(18)
C131 C132 C133 C134 -1.1(3)
C132 C131 C136 C127 -179.28(18)
C132 C131 C136 C135 0.3(3)
C132 C133 C134 C135 0.7(4)
C133 C134 C135 C136 0.2(3)
C134 C135 C136 C127 178.9(2)
C134 C135 C136 C131 -0.7(3)
C136 C127 C128 C129 -0.4(3)
C136 C131 C132 C133 0.6(3)
C137 C126 C127 C128 89.4(2)
C137 C126 C127 C136 -89.9(2)
C138 C139 C140 C141 1.1(3)
C138 C139 C140 C146 -179.9(2)
C139 C138 C145 C144 0.2(3)
C139 C140 C141 O142 179.27(18)
C139 C140 C141 C144 -0.6(3)
C139 C140 C146 O147 5.5(3)
C139 C140 C146 N148 -173.9(2)
C140 C141 C144 C145 0.0(3)
C141 C140 C146 O147 -175.6(2)
C141 C140 C146 N148 5.1(3)
C141 C144 C145 C138 0.2(3)
C143 O142 C141 C140 -175.38(19)
C143 O142 C141 C144 4.5(3)
C145 C138 C139 C140 -0.9(3)
C146 N148 C149 C150 -73.8(3)
C146 N148 C149 C160 163.6(2)
C146 C140 C141 O142 0.3(3)
C146 C140 C141 C144 -179.5(2)
C149 N148 C146 O147 0.1(3)
C149 N148 C146 C140 179.46(19)
C149 C150 C151 C152 -176.6(3)
C149 C150 C159 C154 174.9(2)
C149 C150 C159 C158 -5.3(4)
C150 C151 C152 C153 1.0(5)
C151 C150 C159 C154 -1.8(4)
C151 C150 C159 C158 178.0(3)
C151 C152 C153 C154 -0.3(6)
C152 C153 C154 C155 178.8(3)
C152 C153 C154 C159 -1.4(5)
C153 C154 C155 C156 179.2(3)
C153 C154 C159 C150 2.5(4)
C153 C154 C159 C158 -177.3(3)
C154 C155 C156 C157 -1.0(6)
C155 C154 C159 C150 -177.8(3)
C155 C154 C159 C158 2.4(4)
C155 C156 C157 C158 0.6(6)
C156 C157 C158 C159 1.4(5)
C157 C158 C159 C150 177.4(3)
C157 C158 C159 C154 -2.9(4)
C159 C150 C151 C152 0.0(4)
C159 C154 C155 C156 -0.5(5)
C160 C149 C150 C151 102.7(3)
C160 C149 C150 C159 -73.9(3)
C161 C19 C20 C1 176.72(18)
C165 C10 C11 C12 178.64(19)
C169 C39 C40 C21 176.32(19)
C173 C30 C31 C32 -178.45(19)
C177 C59 C60 C41 178.4(2)
C181 C50 C51 C52 -174.0(2)
C185 C79 C80 C61 177.9(2)
C189 C70 C71 C72 179.3(2)

loop_
_smtbx_masks_void_nr
_smtbx_masks_void_average_x
_smtbx_masks_void_average_y
_smtbx_masks_void_average_z
_smtbx_masks_void_volume
_smtbx_masks_void_count_electrons
1 -0.939 0.000 0.000 1856.2 519.7
2 0.132 0.403 0.810 8.8 0.0
3 0.219 0.344 0.924 7.2 0.0
4 0.410 0.324 0.617 59.7 0.0
5 0.302 0.042 0.424 7.2 0.0
6 0.590 0.676 0.383 59.7 0.0
7 0.500 0.000 0.500 24.6 0.0
8 0.698 -0.042 0.576 7.2 0.0
9 0.781 0.656 0.076 7.2 0.0
10 0.868 0.597 0.190 8.8 0.0
